data_7003593
loop_
_publ_author_name
'Li, Shun-Li'
'Lan, Ya-Qian'
'Ma, Jian-Fang'
'Yang, Jin'
'Liu, Jie'
'Fu, Yao-Mei'
'Su, Zhong-Min'

_publ_section_title
;
 Inorganic--organic hybrid materials with different dimensions
 constructed from copper--fluconazole metal--organic units and Keggin
 polyanion clusters
;
_journal_issue 15
_journal_name_full 'Dalton Transactions'
_journal_page_first 2015
_journal_page_last 2025
_journal_paper_doi 10.1039/b717376h
_journal_year 2008
_chemical_formula_sum 'C52 H54 Cu2 F8 N24 O47 Si W12'
_chemical_formula_weight 4280.56
_chemical_name_systematic
;
?
;
_space_group_IT_number 13
_symmetry_cell_setting monoclinic
_symmetry_space_group_name_Hall '-P 2yac'
_symmetry_space_group_name_H-M 'P 1 2/n 1'
_atom_sites_solution_hydrogens geom
_atom_sites_solution_primary direct
_atom_sites_solution_secondary difmap
_audit_creation_method SHELXL-97
_cell_angle_alpha 90.00
_cell_angle_beta 92.2850(10)
_cell_angle_gamma 90.00
_cell_formula_units_Z 2
_cell_length_a 17.2930(9)
_cell_length_b 15.0190(11)
_cell_length_c 18.1930(11)
_cell_measurement_temperature 293(2)
_cell_measurement_theta_max 28.24
_cell_measurement_theta_min 1.76
_cell_volume 4721.4(5)
_computing_cell_refinement 'SMART (Bruker, 1997)'
_computing_data_collection 'SMART (Bruker, 1997)'
_computing_data_reduction SAINT
_computing_molecular_graphics 'SHELXTL-PLUS (Sheldrick, 1990)'
_computing_publication_material SHELXL-97
_computing_structure_refinement 'SHELXL-97 (Sheldrick, 1997)'
_computing_structure_solution 'SHELXS-97(Sheldrick, 1997)'
_diffrn_ambient_temperature 293(2)
_diffrn_measured_fraction_theta_full 0.997
_diffrn_measured_fraction_theta_max 0.957
_diffrn_measurement_device_type 'Bruker APEX CCD area-detector'
_diffrn_measurement_method '\w scans'
_diffrn_radiation_monochromator graphite
_diffrn_radiation_source 'fine-focus sealed tube'
_diffrn_radiation_type MoK\a
_diffrn_radiation_wavelength 0.71069
_diffrn_reflns_av_R_equivalents 0.0574
_diffrn_reflns_av_sigmaI/netI 0.0716
_diffrn_reflns_limit_h_max 16
_diffrn_reflns_limit_h_min -22
_diffrn_reflns_limit_k_max 11
_diffrn_reflns_limit_k_min -20
_diffrn_reflns_limit_l_max 23
_diffrn_reflns_limit_l_min -21
_diffrn_reflns_number 28555
_diffrn_reflns_theta_full 25.00
_diffrn_reflns_theta_max 28.24
_diffrn_reflns_theta_min 1.76
_diffrn_standards_number 0
_exptl_absorpt_coefficient_mu 15.119
_exptl_absorpt_correction_T_max 0.089
_exptl_absorpt_correction_T_min 0.061
_exptl_absorpt_correction_type multi-scan
_exptl_absorpt_process_details 'SADABS(Sheldrick, 1996)'
_exptl_crystal_colour blue
_exptl_crystal_density_diffrn 3.011
_exptl_crystal_density_method 'not measured'
_exptl_crystal_description block
_exptl_crystal_F_000 3884
_exptl_crystal_size_max 0.20
_exptl_crystal_size_mid 0.17
_exptl_crystal_size_min 0.16
_refine_diff_density_max 2.308
_refine_diff_density_min -3.358
_refine_diff_density_rms 0.388
_refine_ls_extinction_method none
_refine_ls_goodness_of_fit_ref 1.018
_refine_ls_hydrogen_treatment constr
_refine_ls_matrix_type full
_refine_ls_number_parameters 698
_refine_ls_number_reflns 11182
_refine_ls_number_restraints 0
_refine_ls_restrained_S_all 1.018
_refine_ls_R_factor_all 0.0865
_refine_ls_R_factor_gt 0.0508
_refine_ls_shift/su_max 0.003
_refine_ls_shift/su_mean 0.000
_refine_ls_structure_factor_coef Fsqd
_refine_ls_weighting_details 'calc w=1/[\s^2^(Fo^2^)+(0.0603P)^2^+0.0000P] where P=(Fo^2^+2Fc^2^)/3'
_refine_ls_weighting_scheme calc
_refine_ls_wR_factor_gt 0.1135
_refine_ls_wR_factor_ref 0.1294
_reflns_number_gt 7466
_reflns_number_total 11182
_reflns_threshold_expression >2sigma(I)
_cod_data_source_file b717376h.txt
_cod_data_source_block 1
_cod_depositor_comments
;
The following automatic conversions were performed:
'_symmetry_cell_setting' value 'Monoclinic' changed to 'monoclinic'
according to '/home/saulius/struct/CIF-dictionaries/cif_core.dic'
dictionary named 'cif_core.dic' version 2.4.1 from 2010-06-29.

Automatic conversion script
Id: cif_fix_enum 1527 2010-12-29 10:47:43Z saulius 
;
_cod_original_sg_symbol_H-M P2/n
_cod_database_code 7003593

loop_
_symmetry_equiv_pos_as_xyz
'x, y, z'
'-x+1/2, y, -z+1/2'
'-x, -y, -z'
'x-1/2, -y, z-1/2'

loop_
_atom_site_label
_atom_site_type_symbol
_atom_site_fract_x
_atom_site_fract_y
_atom_site_fract_z
_atom_site_U_iso_or_equiv
_atom_site_adp_type
_atom_site_occupancy
_atom_site_symmetry_multiplicity
_atom_site_calc_flag
_atom_site_refinement_flags
_atom_site_disorder_assembly
_atom_site_disorder_group
Si1 Si 0.2500 0.7754(2) 0.2500 0.0182(7) Uani 1 2 d S . .
Cu1 Cu 0.5000 0.5000 0.5000 0.0239(4) Uani 1 2 d S . .
Cu2 Cu 0.5000 0.0000 0.0000 0.0281(4) Uani 1 2 d S . .
W1 W 0.37074(2) 0.89419(3) 0.37926(2) 0.02724(11) Uani 1 1 d . . .
W2 W 0.16932(3) 0.89051(3) 0.39555(2) 0.03749(13) Uani 1 1 d . . .
W3 W 0.16467(2) 0.65631(3) 0.39522(2) 0.02875(11) Uani 1 1 d . . .
W4 W 0.45277(3) 0.77594(3) 0.23372(3) 0.04215(14) Uani 1 1 d . . .
W5 W 0.2500 1.01040(4) 0.2500 0.03513(16) Uani 1 2 d S . .
W6 W 0.2500 0.53998(4) 0.2500 0.0537(2) Uani 1 2 d S . .
W7 W 0.3696(11) 0.6664(14) 0.3770(11) 0.034(6) Uani 0.30 1 d P . .
W7'' W 0.3831(11) 0.6714(8) 0.3770(7) 0.0196(13) Uani 0.30 1 d P . .
W7' W 0.3520(5) 0.6475(6) 0.3772(5) 0.0268(10) Uani 0.40 1 d P . .
C1 C 0.6187(7) 0.0201(9) 0.1292(7) 0.051(3) Uani 1 1 d . . .
H1 H 0.6609 0.0138 0.0996 0.061 Uiso 1 1 calc R . .
C2 C 0.5052(7) 0.0262(7) 0.1616(6) 0.037(3) Uani 1 1 d . . .
H2 H 0.4515 0.0251 0.1622 0.044 Uiso 1 1 calc R . .
C3 C 0.5290(8) 0.0588(7) 0.2948(6) 0.044(3) Uani 1 1 d . . .
H3A H 0.5687 0.0378 0.3297 0.053 Uiso 1 1 calc R . .
H3B H 0.4816 0.0268 0.3038 0.053 Uiso 1 1 calc R . .
C4 C 0.5160(7) 0.1583(7) 0.3063(6) 0.041(3) Uani 1 1 d . . .
C5 C 0.4655(9) 0.1675(8) 0.3737(8) 0.063(4) Uani 1 1 d . . .
H5A H 0.4161 0.1387 0.3630 0.075 Uiso 1 1 calc R . .
H5B H 0.4905 0.1367 0.4150 0.075 Uiso 1 1 calc R . .
C6 C 0.4858(7) 0.3087(8) 0.4435(6) 0.042(3) Uani 1 1 d . . .
H6 H 0.5199 0.2873 0.4802 0.051 Uiso 1 1 calc R . .
C7 C 0.4177(8) 0.3894(9) 0.3767(8) 0.070(5) Uani 1 1 d . . .
H7 H 0.3931 0.4393 0.3566 0.084 Uiso 1 1 calc R . .
C8 C 0.5896(7) 0.2117(7) 0.3215(6) 0.042(3) Uani 1 1 d . . .
C9 C 0.6043(9) 0.2898(8) 0.2822(9) 0.067(5) Uani 1 1 d . . .
H9 H 0.5712 0.3074 0.2434 0.080 Uiso 1 1 calc R . .
C10 C 0.6716(11) 0.3423(10) 0.3028(11) 0.089(6) Uani 1 1 d . . .
H10 H 0.6822 0.3955 0.2790 0.107 Uiso 1 1 calc R . .
C11 C 0.7194(10) 0.3108(14) 0.3589(12) 0.085(6) Uani 1 1 d . . .
C12 C 0.7058(11) 0.2367(12) 0.4005(12) 0.093(6) Uani 1 1 d . . .
H12 H 0.7379 0.2203 0.4405 0.112 Uiso 1 1 calc R . .
C13 C 0.6430(9) 0.1898(10) 0.3795(8) 0.063(4) Uani 1 1 d . . .
C14 C 0.3335(6) 0.4797(7) 0.5436(7) 0.040(3) Uani 1 1 d . . .
H14 H 0.3136 0.4999 0.4984 0.048 Uiso 1 1 calc R . .
C15 C 0.4091(7) 0.4455(9) 0.6338(7) 0.053(3) Uani 1 1 d . . .
H15 H 0.4542 0.4383 0.6629 0.064 Uiso 1 1 calc R . .
C16 C 0.2100(6) 0.4370(8) 0.6025(8) 0.053(3) Uani 1 1 d . . .
H16A H 0.1833 0.4918 0.5892 0.063 Uiso 1 1 calc R . .
H16B H 0.1978 0.4225 0.6527 0.063 Uiso 1 1 calc R . .
C17 C 0.1796(6) 0.3608(7) 0.5505(6) 0.036(3) Uani 1 1 d . . .
C18 C 0.0960(7) 0.3405(7) 0.5723(7) 0.045(3) Uani 1 1 d . . .
H18A H 0.0958 0.3284 0.6246 0.054 Uiso 1 1 calc R . .
H18B H 0.0639 0.3925 0.5625 0.054 Uiso 1 1 calc R . .
C19 C 0.0614(6) 0.1802(7) 0.5506(6) 0.036(3) Uani 1 1 d . . .
H19 H 0.0812 0.1571 0.5949 0.044 Uiso 1 1 calc R . .
C20 C 0.0082(11) 0.1931(9) 0.4471(10) 0.089(6) Uani 1 1 d . . .
H20 H -0.0179 0.1789 0.4030 0.107 Uiso 1 1 calc R . .
C21 C 0.2308(7) 0.2771(7) 0.5575(7) 0.040(3) Uani 1 1 d . . .
C22 C 0.2583(9) 0.2345(10) 0.4983(9) 0.073(4) Uani 1 1 d . . .
H22A H 0.2471 0.2576 0.4517 0.087 Uiso 1 1 calc R . .
C23 C 0.3034(13) 0.1564(15) 0.5047(14) 0.121(8) Uani 1 1 d . . .
H23A H 0.3194 0.1256 0.4636 0.145 Uiso 1 1 calc R . .
C24 C 0.3221(13) 0.1285(13) 0.5749(17) 0.120(8) Uani 1 1 d . . .
C25 C 0.2925(13) 0.1668(13) 0.6350(12) 0.106(7) Uani 1 1 d . . .
H25 H 0.3026 0.1446 0.6821 0.127 Uiso 1 1 calc R . .
C26 C 0.2479(10) 0.2388(10) 0.6228(9) 0.068(4) Uani 1 1 d . . .
N1 N 0.4668(5) 0.3927(5) 0.4358(4) 0.0295(19) Uani 1 1 d . . .
N2 N 0.4517(6) 0.2592(6) 0.3945(5) 0.044(3) Uani 1 1 d . . .
N3 N 0.4081(7) 0.3099(8) 0.3504(7) 0.075(4) Uani 1 1 d . . .
N4 N 0.5523(6) 0.0405(6) 0.2207(5) 0.038(2) Uani 1 1 d . . .
N5 N 0.6257(6) 0.0359(7) 0.2004(6) 0.053(3) Uani 1 1 d . . .
N6 N 0.5450(5) 0.0140(5) 0.1030(5) 0.031(2) Uani 1 1 d . . .
N7 N 0.4091(5) 0.4747(5) 0.5635(5) 0.0308(19) Uani 1 1 d . . .
N8 N 0.3401(7) 0.4283(8) 0.6574(6) 0.059(3) Uani 1 1 d . . .
N9 N 0.2913(5) 0.4509(6) 0.5991(5) 0.036(2) Uani 1 1 d . . .
N10 N 0.0630(6) 0.2647(6) 0.5322(6) 0.044(2) Uani 1 1 d . . .
N11 N 0.0284(5) 0.1333(6) 0.4981(5) 0.034(2) Uani 1 1 d . . .
N12 N 0.0292(9) 0.2754(7) 0.4658(7) 0.079(4) Uani 1 1 d . . .
O1 O 0.3361(5) 0.9864(6) 0.3161(5) 0.070(3) Uani 1 1 d . . .
O2 O 0.1862(6) 0.9858(10) 0.3276(6) 0.117(5) Uani 1 1 d . . .
O1W O -0.018(2) 0.457(3) 0.413(2) 0.180(14) Uiso 0.50 1 d P . .
O3 O 0.2500 1.1184(7) 0.2500 0.072(4) Uani 1 2 d S . .
O2W O 0.109(2) 0.344(3) 0.321(2) 0.173(14) Uiso 0.50 1 d P . .
O4 O 0.4268(6) 0.9500(8) 0.4390(5) 0.094(4) Uani 1 1 d . . .
O3W O 0.170(2) 0.283(2) 0.326(2) 0.153(13) Uiso 0.50 1 d P . .
O5 O 0.2749(5) 0.8991(7) 0.4242(5) 0.075(3) Uani 1 1 d . . .
O6 O 0.0787(7) 0.8595(6) 0.3356(6) 0.094(4) Uani 1 1 d . . .
O7 O 0.1265(4) 0.9497(5) 0.4618(4) 0.0372(18) Uani 1 1 d . . .
O8 O 0.4409(7) 0.8639(7) 0.3074(5) 0.099(5) Uani 1 1 d . . .
O9 O 0.5481(5) 0.7783(7) 0.2241(6) 0.078(3) Uani 1 1 d . . .
O10 O 0.4232(5) 0.6867(6) 0.1629(5) 0.064(3) Uani 1 1 d . . .
O11 O 0.4405(10) 0.6890(7) 0.3060(6) 0.141(7) Uani 1 1 d . . .
O12 O 0.4241(4) 0.5990(4) 0.4360(4) 0.0329(17) Uani 1 1 d . . .
O13 O 0.3345(6) 0.5675(9) 0.3142(6) 0.122(6) Uani 1 1 d . . .
O14 O 0.2714(6) 0.6532(8) 0.4230(6) 0.098(5) Uani 1 1 d . . .
O15 O 0.3819(9) 0.7771(6) 0.4169(6) 0.104(5) Uani 1 1 d . . .
O16 O 0.1671(5) 0.7730(5) 0.4330(6) 0.066(3) Uani 1 1 d . . .
O17 O 0.1274(9) 0.6004(9) 0.4637(5) 0.132(6) Uani 1 1 d . . .
O18 O 0.1824(6) 0.5662(7) 0.3289(5) 0.094(4) Uani 1 1 d . . .
O19 O 0.2500 0.4300(8) 0.2500 0.115(8) Uani 1 2 d S . .
O20' O 0.1843(7) 0.7715(7) 0.3088(7) 0.022(3) Uani 0.50 1 d P . .
O20 O 0.2520(7) 0.6896(9) 0.3013(7) 0.026(3) Uani 0.50 1 d P . .
O21 O 0.3361(7) 0.7780(7) 0.2953(6) 0.020(3) Uani 0.50 1 d P . .
O21' O 0.2580(7) 0.8618(8) 0.3005(6) 0.020(3) Uani 0.50 1 d P . .
O22 O 0.4733(5) 0.1888(6) 0.2435(5) 0.059(2) Uani 1 1 d . . .
H22 H 0.4999 0.1845 0.2073 0.089 Uiso 1 1 calc R . .
O23 O 0.1832(5) 0.3899(6) 0.4775(4) 0.059(2) Uani 1 1 d . . .
H23 H 0.1569 0.4350 0.4717 0.088 Uiso 1 1 calc R . .
F1 F 0.6271(8) 0.1193(7) 0.4190(5) 0.126(5) Uani 1 1 d . . .
F2 F 0.7841(6) 0.3616(7) 0.3749(7) 0.137(5) Uani 1 1 d . . .
F3 F 0.3700(11) 0.0573(9) 0.5823(12) 0.237(9) Uani 1 1 d . . .
F4 F 0.2139(8) 0.2743(7) 0.6839(6) 0.113(4) Uani 1 1 d . . .

loop_
_atom_site_aniso_label
_atom_site_aniso_U_11
_atom_site_aniso_U_22
_atom_site_aniso_U_33
_atom_site_aniso_U_23
_atom_site_aniso_U_13
_atom_site_aniso_U_12
Si1 0.0193(18) 0.0143(17) 0.0209(19) 0.000 0.0011(14) 0.000
Cu1 0.0258(9) 0.0210(8) 0.0246(9) -0.0023(7) -0.0043(7) 0.0005(6)
Cu2 0.0358(10) 0.0251(9) 0.0232(9) -0.0020(7) 0.0003(8) 0.0040(7)
W1 0.0306(2) 0.0266(2) 0.0243(2) -0.00627(16) -0.00242(17) -0.00402(16)
W2 0.0369(3) 0.0550(3) 0.0206(2) -0.0057(2) 0.00219(19) 0.0185(2)
W3 0.0329(2) 0.0286(2) 0.0246(2) 0.00756(17) 0.00039(18) -0.00024(17)
W4 0.0279(2) 0.0574(3) 0.0421(3) 0.0200(2) 0.0122(2) 0.0157(2)
W5 0.0461(4) 0.0183(3) 0.0422(4) 0.000 0.0162(3) 0.000
W6 0.0913(6) 0.0189(3) 0.0471(4) 0.000 -0.0432(4) 0.000
W7 0.036(11) 0.043(8) 0.022(3) -0.005(5) -0.012(4) 0.021(7)
W7'' 0.019(3) 0.017(3) 0.0216(19) 0.0046(17) -0.0086(16) 0.000(2)
W7' 0.025(2) 0.0315(17) 0.0233(13) 0.0056(12) -0.0094(13) 0.0000(13)
C1 0.033(7) 0.077(9) 0.043(8) -0.009(6) 0.010(6) 0.021(6)
C2 0.040(6) 0.028(6) 0.043(7) -0.018(5) 0.007(5) -0.009(5)
C3 0.073(9) 0.032(6) 0.028(6) -0.015(5) 0.018(6) -0.009(6)
C4 0.059(8) 0.039(7) 0.026(6) -0.013(5) 0.001(5) -0.016(5)
C5 0.086(11) 0.029(7) 0.075(10) -0.024(7) 0.033(8) -0.020(7)
C6 0.062(8) 0.036(6) 0.029(6) -0.002(5) -0.002(6) -0.002(6)
C7 0.069(10) 0.064(9) 0.072(10) -0.026(8) -0.048(8) 0.015(7)
C8 0.048(7) 0.038(7) 0.039(7) -0.022(5) 0.006(6) -0.012(5)
C9 0.090(12) 0.029(7) 0.085(11) 0.005(7) 0.040(9) -0.016(7)
C10 0.085(13) 0.047(9) 0.138(17) -0.028(10) 0.066(13) -0.031(9)
C11 0.051(10) 0.089(13) 0.113(15) -0.048(12) -0.015(10) -0.009(9)
C12 0.072(13) 0.080(13) 0.126(17) -0.013(12) -0.019(12) -0.004(10)
C13 0.080(11) 0.053(8) 0.054(9) -0.012(7) -0.009(8) -0.025(8)
C14 0.027(6) 0.046(7) 0.049(7) 0.004(6) 0.004(5) -0.009(5)
C15 0.037(7) 0.090(10) 0.033(7) 0.011(6) 0.002(5) 0.001(7)
C16 0.028(6) 0.045(7) 0.085(10) -0.015(7) 0.006(6) -0.007(5)
C17 0.041(7) 0.031(6) 0.038(6) 0.000(5) 0.004(5) -0.003(5)
C18 0.043(7) 0.020(5) 0.072(9) -0.017(5) 0.006(6) -0.006(5)
C19 0.041(7) 0.029(6) 0.039(7) 0.002(5) 0.007(5) -0.008(5)
C20 0.126(15) 0.032(7) 0.103(13) 0.025(8) -0.059(11) -0.024(9)
C21 0.032(6) 0.036(6) 0.053(8) -0.006(6) 0.004(6) -0.005(5)
C22 0.073(11) 0.086(12) 0.059(10) -0.008(8) 0.013(8) 0.021(9)
C23 0.114(18) 0.113(18) 0.14(2) 0.000(15) 0.063(16) 0.048(14)
C24 0.115(18) 0.065(13) 0.18(3) 0.009(16) 0.004(18) 0.043(12)
C25 0.14(2) 0.084(14) 0.094(15) 0.015(12) -0.033(14) 0.016(13)
C26 0.083(12) 0.053(9) 0.065(11) 0.008(8) -0.013(9) 0.023(8)
N1 0.039(5) 0.032(5) 0.017(4) -0.003(3) -0.004(4) 0.002(4)
N2 0.057(7) 0.037(5) 0.039(6) -0.016(4) 0.005(5) -0.025(5)
N3 0.076(9) 0.072(8) 0.073(8) -0.049(7) -0.047(7) 0.015(7)
N4 0.047(6) 0.032(5) 0.034(5) -0.001(4) 0.005(4) -0.007(4)
N5 0.048(7) 0.071(7) 0.040(6) -0.006(5) -0.006(5) 0.002(5)
N6 0.028(5) 0.031(5) 0.034(5) -0.010(4) 0.005(4) 0.003(4)
N7 0.029(5) 0.034(5) 0.029(5) 0.006(4) -0.001(4) -0.005(4)
N8 0.052(7) 0.083(8) 0.042(6) 0.010(6) 0.007(5) -0.015(6)
N9 0.033(5) 0.037(5) 0.037(5) -0.009(4) 0.004(4) -0.011(4)
N10 0.041(6) 0.030(5) 0.062(7) -0.002(5) 0.015(5) -0.005(4)
N11 0.034(5) 0.032(5) 0.036(5) -0.005(4) -0.002(4) -0.004(4)
N12 0.108(12) 0.052(8) 0.073(9) 0.016(6) -0.037(8) -0.026(7)
O1 0.046(5) 0.092(7) 0.073(7) 0.052(6) 0.036(5) 0.037(5)
O2 0.045(6) 0.215(14) 0.093(8) 0.107(9) 0.029(6) 0.055(7)
O3 0.081(10) 0.031(7) 0.102(11) 0.000 -0.040(8) 0.000
O4 0.101(9) 0.153(11) 0.029(5) -0.006(6) -0.002(5) -0.086(8)
O5 0.031(5) 0.115(8) 0.078(7) 0.061(6) 0.014(5) 0.021(5)
O6 0.134(10) 0.042(5) 0.100(8) -0.029(5) -0.085(7) 0.043(6)
O7 0.031(4) 0.045(5) 0.035(4) -0.009(3) 0.003(3) 0.004(3)
O8 0.166(12) 0.069(7) 0.067(7) 0.043(5) 0.081(7) 0.074(7)
O9 0.026(5) 0.121(9) 0.086(8) -0.064(6) -0.007(5) 0.006(5)
O10 0.051(6) 0.060(5) 0.077(6) 0.034(5) -0.038(5) -0.022(5)
O11 0.31(2) 0.040(6) 0.078(8) 0.022(6) 0.110(10) 0.086(9)
O12 0.038(4) 0.033(4) 0.027(4) 0.002(3) -0.010(3) 0.007(3)
O13 0.084(8) 0.195(13) 0.081(8) -0.095(8) -0.058(6) 0.102(8)
O14 0.062(7) 0.142(10) 0.086(7) -0.093(7) -0.044(6) 0.057(6)
O15 0.205(14) 0.039(6) 0.074(8) 0.025(5) 0.096(9) 0.041(7)
O16 0.059(6) 0.041(5) 0.094(8) -0.013(5) -0.040(6) 0.015(4)
O17 0.216(16) 0.130(11) 0.047(6) 0.018(6) -0.009(8) -0.133(11)
O18 0.091(8) 0.104(8) 0.082(7) -0.072(6) -0.071(6) 0.064(6)
O19 0.21(2) 0.018(6) 0.125(14) 0.000 0.116(14) 0.000
O20' 0.015(6) 0.023(7) 0.027(7) 0.005(5) -0.003(5) 0.001(5)
O20 0.027(7) 0.032(7) 0.019(7) -0.007(6) -0.010(6) 0.005(6)
O21 0.030(7) 0.017(6) 0.012(6) -0.001(5) 0.000(5) -0.001(5)
O21' 0.015(6) 0.031(7) 0.012(6) 0.002(5) -0.004(5) 0.001(5)
O22 0.078(7) 0.059(5) 0.040(5) -0.017(4) -0.008(5) 0.014(5)
O23 0.073(7) 0.054(6) 0.049(5) 0.017(4) 0.003(5) -0.002(5)
F1 0.203(13) 0.097(8) 0.075(7) 0.030(6) -0.062(7) -0.047(8)
F2 0.085(8) 0.113(8) 0.212(13) -0.080(8) 0.005(8) -0.044(6)
F3 0.249(19) 0.103(10) 0.36(3) 0.048(13) -0.008(17) 0.114(12)
F4 0.142(11) 0.131(10) 0.063(7) 0.029(6) -0.020(7) -0.004(7)

loop_
_atom_type_symbol
_atom_type_description
_atom_type_scat_dispersion_real
_atom_type_scat_dispersion_imag
_atom_type_scat_source
C C 0.0033 0.0016 'International Tables Vol C Tables 4.2.6.8 and 6.1.1.4'
H H 0.0000 0.0000 'International Tables Vol C Tables 4.2.6.8 and 6.1.1.4'
N N 0.0061 0.0033 'International Tables Vol C Tables 4.2.6.8 and 6.1.1.4'
O O 0.0106 0.0060 'International Tables Vol C Tables 4.2.6.8 and 6.1.1.4'
F F 0.0171 0.0103 'International Tables Vol C Tables 4.2.6.8 and 6.1.1.4'
Si Si 0.0817 0.0704 'International Tables Vol C Tables 4.2.6.8 and 6.1.1.4'
Cu Cu 0.3201 1.2651 'International Tables Vol C Tables 4.2.6.8 and 6.1.1.4'
W W -0.8490 6.8722 'International Tables Vol C Tables 4.2.6.8 and 6.1.1.4'

loop_
_geom_angle_atom_site_label_1
_geom_angle_atom_site_label_2
_geom_angle_atom_site_label_3
_geom_angle
_geom_angle_site_symmetry_1
_geom_angle_site_symmetry_3
_geom_angle_publ_flag
O20 Si1 O20 71.8(9) . 2 ?
O20 Si1 O20' 64.9(6) . . ?
O20 Si1 O20' 111.4(7) 2 . ?
O20 Si1 O20' 111.4(7) . 2 ?
O20 Si1 O20' 64.9(6) 2 2 ?
O20' Si1 O20' 175.7(9) . 2 ?
O20 Si1 O21' 108.8(6) . . ?
O20 Si1 O21' 176.2(6) 2 . ?
O20' Si1 O21' 71.9(6) . . ?
O20' Si1 O21' 111.8(6) 2 . ?
O20 Si1 O21' 176.2(6) . 2 ?
O20 Si1 O21' 108.8(6) 2 2 ?
O20' Si1 O21' 111.8(6) . 2 ?
O20' Si1 O21' 71.9(6) 2 2 ?
O21' Si1 O21' 70.9(8) . 2 ?
O20 Si1 O21 107.8(6) . 2 ?
O20 Si1 O21 74.4(6) 2 2 ?
O20' Si1 O21 71.8(6) . 2 ?
O20' Si1 O21 108.3(6) 2 2 ?
O21' Si1 O21 108.7(6) . 2 ?
O21' Si1 O21 69.0(6) 2 2 ?
O20 Si1 O21 74.4(6) . . ?
O20 Si1 O21 107.8(6) 2 . ?
O20' Si1 O21 108.3(6) . . ?
O20' Si1 O21 71.8(6) 2 . ?
O21' Si1 O21 69.0(6) . . ?
O21' Si1 O21 108.7(6) 2 . ?
O21 Si1 O21 177.4(8) 2 . ?
N7 Cu1 N7 180.000(1) . 3_666 ?
N7 Cu1 N1 91.7(3) . 3_666 ?
N7 Cu1 N1 88.3(3) 3_666 3_666 ?
N7 Cu1 N1 88.3(3) . . ?
N7 Cu1 N1 91.7(3) 3_666 . ?
N1 Cu1 N1 180.0(3) 3_666 . ?
N7 Cu1 O12 88.2(3) . . ?
N7 Cu1 O12 91.8(3) 3_666 . ?
N1 Cu1 O12 85.4(3) 3_666 . ?
N1 Cu1 O12 94.6(3) . . ?
N7 Cu1 O12 91.8(3) . 3_666 ?
N7 Cu1 O12 88.2(3) 3_666 3_666 ?
N1 Cu1 O12 94.6(3) 3_666 3_666 ?
N1 Cu1 O12 85.4(3) . 3_666 ?
O12 Cu1 O12 180.000(1) . 3_666 ?
N6 Cu2 N6 180.0(5) 3_655 . ?
N6 Cu2 N11 91.9(3) 3_655 2 ?
N6 Cu2 N11 88.1(3) . 2 ?
N6 Cu2 N11 88.1(3) 3_655 4_655 ?
N6 Cu2 N11 91.9(3) . 4_655 ?
N11 Cu2 N11 180.0(5) 2 4_655 ?
O4 W1 O8 101.7(6) . . ?
O4 W1 O5 101.4(5) . . ?
O8 W1 O5 156.9(6) . . ?
O4 W1 O1 101.1(6) . . ?
O8 W1 O1 87.3(4) . . ?
O5 W1 O1 88.4(3) . . ?
O4 W1 O15 100.6(6) . . ?
O8 W1 O15 88.1(4) . . ?
O5 W1 O15 87.6(5) . . ?
O1 W1 O15 158.4(6) . . ?
O4 W1 O21 156.7(6) . . ?
O8 W1 O21 61.8(5) . . ?
O5 W1 O21 96.0(5) . . ?
O1 W1 O21 94.7(4) . . ?
O15 W1 O21 64.6(5) . . ?
O4 W1 O21' 157.9(6) . . ?
O8 W1 O21' 93.8(5) . . ?
O5 W1 O21' 64.0(4) . . ?
O1 W1 O21' 63.8(4) . . ?
O15 W1 O21' 95.5(6) . . ?
O21 W1 O21' 45.3(4) . . ?
O7 W2 O5 102.4(4) . . ?
O7 W2 O16 102.6(4) . . ?
O5 W2 O16 89.8(4) . . ?
O7 W2 O2 98.5(5) . . ?
O5 W2 O2 87.5(4) . . ?
O16 W2 O2 158.8(5) . . ?
O7 W2 O6 99.3(4) . . ?
O5 W2 O6 158.3(5) . . ?
O16 W2 O6 87.2(4) . . ?
O2 W2 O6 87.5(5) . . ?
O7 W2 O21' 156.9(4) . . ?
O5 W2 O21' 64.6(4) . . ?
O16 W2 O21' 96.6(4) . . ?
O2 W2 O21' 63.4(4) . . ?
O6 W2 O21' 94.4(5) . . ?
O7 W2 O20' 156.9(4) . . ?
O5 W2 O20' 95.9(5) . . ?
O16 W2 O20' 63.1(4) . . ?
O2 W2 O20' 96.2(5) . . ?
O6 W2 O20' 63.6(4) . . ?
O21' W2 O20' 45.9(4) . . ?
O17 W3 O18 101.6(6) . . ?
O17 W3 O10 102.5(6) . 2 ?
O18 W3 O10 87.8(3) . 2 ?
O17 W3 O16 101.6(6) . . ?
O18 W3 O16 156.8(5) . . ?
O10 W3 O16 89.2(4) 2 . ?
O17 W3 O14 101.1(7) . . ?
O18 W3 O14 88.3(4) . . ?
O10 W3 O14 156.4(5) 2 . ?
O16 W3 O14 85.3(4) . . ?
O17 W3 O20' 160.0(7) . . ?
O18 W3 O20' 94.0(5) . . ?
O10 W3 O20' 65.3(4) 2 . ?
O16 W3 O20' 64.0(4) . . ?
O14 W3 O20' 91.7(5) . . ?
O17 W3 O20 157.7(7) . . ?
O18 W3 O20 63.8(5) . . ?
O10 W3 O20 93.9(4) 2 . ?
O16 W3 O20 93.5(5) . . ?
O14 W3 O20 63.7(5) . . ?
O20' W3 O20 42.1(4) . . ?
O9 W4 O6 100.4(6) . 2 ?
O9 W4 O11 103.3(7) . . ?
O6 W4 O11 156.3(7) 2 . ?
O9 W4 O8 101.2(5) . . ?
O6 W4 O8 88.4(4) 2 . ?
O11 W4 O8 88.3(4) . . ?
O9 W4 O10 100.6(4) . . ?
O6 W4 O10 87.3(4) 2 . ?
O11 W4 O10 87.1(5) . . ?
O8 W4 O10 158.2(5) . . ?
O9 W4 O21 157.5(4) . . ?
O6 W4 O21 94.7(5) 2 . ?
O11 W4 O21 63.3(5) . . ?
O8 W4 O21 62.3(5) . . ?
O10 W4 O21 96.8(4) . . ?
O9 W4 O20' 155.7(5) . 2 ?
O6 W4 O20' 63.3(4) 2 2 ?
O11 W4 O20' 93.8(6) . 2 ?
O8 W4 O20' 96.3(5) . 2 ?
O10 W4 O20' 62.7(4) . 2 ?
O21 W4 O20' 46.8(4) . 2 ?
O3 W5 O2 101.4(4) . . ?
O3 W5 O2 101.4(5) . 2 ?
O2 W5 O2 157.1(9) . 2 ?
O3 W5 O1 100.9(3) . 2 ?
O2 W5 O1 88.2(5) . 2 ?
O2 W5 O1 87.5(4) 2 2 ?
O3 W5 O1 100.9(3) . . ?
O2 W5 O1 87.5(4) . . ?
O2 W5 O1 88.2(5) 2 . ?
O1 W5 O1 158.3(6) 2 . ?
O3 W5 O21' 157.5(3) . 2 ?
O2 W5 O21' 94.5(6) . 2 ?
O2 W5 O21' 63.6(5) 2 2 ?
O1 W5 O21' 63.6(4) 2 2 ?
O1 W5 O21' 95.5(4) . 2 ?
O3 W5 O21' 157.5(3) . . ?
O2 W5 O21' 63.6(5) . . ?
O2 W5 O21' 94.5(6) 2 . ?
O1 W5 O21' 95.5(4) 2 . ?
O1 W5 O21' 63.6(4) . . ?
O21' W5 O21' 45.0(5) 2 . ?
O19 W6 O13 102.7(4) . 2 ?
O19 W6 O13 102.7(4) . . ?
O13 W6 O13 154.6(8) 2 . ?
O19 W6 O18 101.8(3) . . ?
O13 W6 O18 86.5(5) 2 . ?
O13 W6 O18 88.4(4) . . ?
O19 W6 O18 101.8(3) . 2 ?
O13 W6 O18 88.4(4) 2 2 ?
O13 W6 O18 86.5(5) . 2 ?
O18 W6 O18 156.4(7) . 2 ?
O19 W6 O20 157.4(3) . 2 ?
O13 W6 O20 63.9(4) 2 2 ?
O13 W6 O20 92.0(6) . 2 ?
O18 W6 O20 95.6(5) . 2 ?
O18 W6 O20 61.7(5) 2 2 ?
O19 W6 O20 157.4(3) . . ?
O13 W6 O20 92.0(6) 2 . ?
O13 W6 O20 63.9(4) . . ?
O18 W6 O20 61.7(5) . . ?
O18 W6 O20 95.6(5) 2 . ?
O20 W6 O20 45.1(6) 2 . ?
O12 W7 O15 103.6(10) . . ?
O12 W7 O11 100.5(11) . . ?
O15 W7 O11 92.3(9) . . ?
O12 W7 O14 97.9(10) . . ?
O15 W7 O14 90.7(10) . . ?
O11 W7 O14 160.1(14) . . ?
O12 W7 O13 93.9(10) . . ?
O15 W7 O13 162.5(15) . . ?
O11 W7 O13 86.0(10) . . ?
O14 W7 O13 85.2(8) . . ?
O12 W7 O21 161.2(10) . . ?
O15 W7 O21 67.4(8) . . ?
O11 W7 O21 64.6(8) . . ?
O14 W7 O21 98.7(10) . . ?
O13 W7 O21 96.4(9) . . ?
O12 W7 O20 149.0(10) . . ?
O15 W7 O20 100.1(11) . . ?
O11 W7 O20 98.1(11) . . ?
O14 W7 O20 62.0(7) . . ?
O13 W7 O20 63.0(7) . . ?
O21 W7 O20 49.2(6) . . ?
W7' W7'' O12 88.1(10) . . ?
W7' W7'' O11 127.5(18) . . ?
O12 W7'' O11 110.5(12) . . ?
W7' W7'' O15 118.6(19) . . ?
O12 W7'' O15 109.7(9) . . ?
O11 W7'' O15 101.2(8) . . ?
W7' W7'' O13 43.3(12) . . ?
O12 W7'' O13 90.9(7) . . ?
O11 W7'' O13 86.3(9) . . ?
O15 W7'' O13 153.5(12) . . ?
W7' W7'' O14 33.7(13) . . ?
O12 W7'' O14 91.8(7) . . ?
O11 W7'' O14 152.2(12) . . ?
O15 W7'' O14 85.9(8) . . ?
O13 W7'' O14 76.7(7) . . ?
W7' W7'' O21 96.7(16) . . ?
O12 W7'' O21 175.2(10) . . ?
O11 W7'' O21 66.4(6) . . ?
O15 W7'' O21 68.2(6) . . ?
O13 W7'' O21 92.4(7) . . ?
O14 W7'' O21 92.2(8) . . ?
W7'' W7' O14 133.8(15) . . ?
W7'' W7' O13 121.4(16) . . ?
O14 W7' O13 104.3(8) . . ?
W7'' W7' O12 70.5(14) . . ?
O14 W7' O12 107.7(7) . . ?
O13 W7' O12 102.8(6) . . ?
W7'' W7' O15 46.0(14) . . ?
O14 W7' O15 88.8(6) . . ?
O13 W7' O15 156.8(8) . . ?
O12 W7' O15 90.9(6) . . ?
W7'' W7' O11 38.6(14) . . ?
O14 W7' O11 158.1(7) . . ?
O13 W7' O11 84.8(7) . . ?
O12 W7' O11 89.0(6) . . ?
O15 W7' O11 76.7(5) . . ?
W7'' W7' O20 117.2(12) . . ?
O14 W7' O20 69.7(6) . . ?
O13 W7' O20 70.8(6) . . ?
O12 W7' O20 171.7(7) . . ?
O15 W7' O20 97.0(6) . . ?
O11 W7' O20 95.6(7) . . ?
W7'' W7' O21 68.2(12) . . ?
O14 W7' O21 100.7(7) . . ?
O13 W7' O21 98.3(7) . . ?
O12 W7' O21 138.7(6) . . ?
O15 W7' O21 60.0(5) . . ?
O11 W7' O21 57.9(5) . . ?
O20 W7' O21 49.1(5) . . ?
N5 C1 N6 114.2(10) . . ?
N5 C1 H1 122.9 . . ?
N6 C1 H1 122.9 . . ?
N6 C2 N4 110.9(10) . . ?
N6 C2 H2 124.6 . . ?
N4 C2 H2 124.6 . . ?
N4 C3 C4 111.2(9) . . ?
N4 C3 H3A 109.4 . . ?
C4 C3 H3A 109.4 . . ?
N4 C3 H3B 109.4 . . ?
C4 C3 H3B 109.4 . . ?
H3A C3 H3B 108.0 . . ?
O22 C4 C8 112.5(10) . . ?
O22 C4 C3 106.4(8) . . ?
C8 C4 C3 114.5(11) . . ?
O22 C4 C5 108.6(11) . . ?
C8 C4 C5 107.8(9) . . ?
C3 C4 C5 106.8(9) . . ?
N2 C5 C4 113.4(10) . . ?
N2 C5 H5A 108.9 . . ?
C4 C5 H5A 108.9 . . ?
N2 C5 H5B 108.9 . . ?
C4 C5 H5B 108.9 . . ?
H5A C5 H5B 107.7 . . ?
N2 C6 N1 112.1(11) . . ?
N2 C6 H6 124.0 . . ?
N1 C6 H6 124.0 . . ?
N3 C7 N1 113.4(12) . . ?
N3 C7 H7 123.3 . . ?
N1 C7 H7 123.3 . . ?
C9 C8 C13 116.7(12) . . ?
C9 C8 C4 121.1(12) . . ?
C13 C8 C4 122.0(11) . . ?
C8 C9 C10 119.0(16) . . ?
C8 C9 H9 120.5 . . ?
C10 C9 H9 120.5 . . ?
C11 C10 C9 117.4(15) . . ?
C11 C10 H10 121.3 . . ?
C9 C10 H10 121.3 . . ?
C12 C11 C10 125.5(16) . . ?
C12 C11 F2 119.2(18) . . ?
C10 C11 F2 115(2) . . ?
C13 C12 C11 115.1(18) . . ?
C13 C12 H12 122.4 . . ?
C11 C12 H12 122.4 . . ?
F1 C13 C12 117.0(16) . . ?
F1 C13 C8 116.8(12) . . ?
C12 C13 C8 126.2(16) . . ?
N9 C14 N7 109.4(10) . . ?
N9 C14 H14 125.3 . . ?
N7 C14 H14 125.3 . . ?
N8 C15 N7 114.0(11) . . ?
N8 C15 H15 123.0 . . ?
N7 C15 H15 123.0 . . ?
N9 C16 C17 113.0(9) . . ?
N9 C16 H16A 109.0 . . ?
C17 C16 H16A 109.0 . . ?
N9 C16 H16B 109.0 . . ?
C17 C16 H16B 109.0 . . ?
H16A C16 H16B 107.8 . . ?
O23 C17 C21 106.6(9) . . ?
O23 C17 C18 112.4(10) . . ?
C21 C17 C18 111.1(9) . . ?
O23 C17 C16 108.6(9) . . ?
C21 C17 C16 111.6(9) . . ?
C18 C17 C16 106.6(9) . . ?
N10 C18 C17 112.2(9) . . ?
N10 C18 H18A 109.2 . . ?
C17 C18 H18A 109.2 . . ?
N10 C18 H18B 109.2 . . ?
C17 C18 H18B 109.2 . . ?
H18A C18 H18B 107.9 . . ?
N11 C19 N10 110.4(10) . . ?
N11 C19 H19 124.8 . . ?
N10 C19 H19 124.8 . . ?
N11 C20 N12 112.9(13) . . ?
N11 C20 H20 123.6 . . ?
N12 C20 H20 123.6 . . ?
C26 C21 C22 115.4(13) . . ?
C26 C21 C17 122.0(12) . . ?
C22 C21 C17 122.6(12) . . ?
C21 C22 C23 122.5(17) . . ?
C21 C22 H22A 118.7 . . ?
C23 C22 H22A 118.7 . . ?
C24 C23 C22 116.1(19) . . ?
C24 C23 H23A 121.9 . . ?
C22 C23 H23A 121.9 . . ?
C25 C24 F3 120(3) . . ?
C25 C24 C23 122.6(18) . . ?
F3 C24 C23 117(3) . . ?
C26 C25 C24 116.2(18) . . ?
C26 C25 H25 121.9 . . ?
C24 C25 H25 121.9 . . ?
C21 C26 C25 126.7(17) . . ?
C21 C26 F4 117.4(12) . . ?
C25 C26 F4 115.9(16) . . ?
C6 N1 C7 101.4(9) . . ?
C6 N1 Cu1 129.1(7) . . ?
C7 N1 Cu1 129.5(8) . . ?
C6 N2 N3 108.8(10) . . ?
C6 N2 C5 130.9(12) . . ?
N3 N2 C5 119.0(10) . . ?
C7 N3 N2 104.3(10) . . ?
N5 N4 C2 108.9(9) . . ?
N5 N4 C3 124.6(10) . . ?
C2 N4 C3 126.5(10) . . ?
C1 N5 N4 103.1(9) . . ?
C2 N6 C1 102.9(9) . . ?
C2 N6 Cu2 125.4(7) . . ?
C1 N6 Cu2 131.5(8) . . ?
C14 N7 C15 103.6(9) . . ?
C14 N7 Cu1 127.3(7) . . ?
C15 N7 Cu1 129.0(8) . . ?
C15 N8 N9 103.8(10) . . ?
C14 N9 N8 109.0(9) . . ?
C14 N9 C16 130.4(10) . . ?
N8 N9 C16 120.5(10) . . ?
C19 N10 N12 109.6(10) . . ?
C19 N10 C18 129.8(11) . . ?
N12 N10 C18 120.6(10) . . ?
C19 N11 C20 104.0(10) . . ?
C19 N11 Cu2 127.6(7) . 2 ?
C20 N11 Cu2 127.8(8) . 2 ?
C20 N12 N10 103.0(11) . . ?
W1 O1 W5 138.1(6) . . ?
W5 O2 W2 138.1(7) . . ?
W1 O5 W2 137.7(6) . . ?
W4 O6 W2 139.6(6) 2 . ?
W1 O8 W4 138.8(8) . . ?
W3 O10 W4 137.7(6) 2 . ?
W7'' O11 W4 137.5(8) . . ?
W7 O11 W4 135.8(10) . . ?
W4 O11 W7' 137.2(8) . . ?
W7'' O12 Cu1 168.2(7) . . ?
W7 O12 Cu1 172.3(7) . . ?
W7' O12 Cu1 163.5(5) . . ?
W7' O13 W6 134.1(6) . . ?
W6 O13 W7 138.2(8) . . ?
W6 O13 W7'' 142.1(7) . . ?
W7' O14 W3 134.3(7) . . ?
W3 O14 W7 138.2(9) . . ?
W3 O14 W7'' 140.6(7) . . ?
W7'' O15 W1 134.1(8) . . ?
W7 O15 W1 133.9(10) . . ?
W1 O15 W7' 134.8(8) . . ?
W3 O16 W2 137.5(6) . . ?
W3 O18 W6 139.3(7) . . ?
Si1 O20' O20 57.6(6) . . ?
Si1 O20' W3 126.7(6) . . ?
O20 O20' W3 69.2(6) . . ?
Si1 O20' W2 120.8(6) . . ?
O20 O20' W2 132.9(8) . . ?
W3 O20' W2 94.9(5) . . ?
Si1 O20' W4 119.4(6) . 2 ?
O20 O20' W4 130.4(7) . 2 ?
W3 O20' W4 93.8(4) . 2 ?
W2 O20' W4 93.3(4) . 2 ?
Si1 O20 O20' 57.6(6) . . ?
Si1 O20 W7' 125.7(8) . . ?
O20' O20 W7' 131.5(8) . . ?
Si1 O20 W3 126.3(7) . . ?
O20' O20 W3 68.7(6) . . ?
W7' O20 W3 89.7(5) . . ?
Si1 O20 W6 121.6(6) . . ?
O20' O20 W6 134.2(8) . . ?
W7' O20 W6 88.6(5) . . ?
W3 O20 W6 94.7(5) . . ?
Si1 O20 W7 116.5(8) . . ?
O20' O20 W7 128.1(9) . . ?
W3 O20 W7 96.0(6) . . ?
W6 O20 W7 94.8(6) . . ?
Si1 O21 W7 119.9(7) . . ?
Si1 O21 W7'' 125.8(7) . . ?
Si1 O21 W4 122.0(6) . . ?
W7 O21 W4 95.7(6) . . ?
W7'' O21 W4 90.6(6) . . ?
Si1 O21 W1 122.0(6) . . ?
W7 O21 W1 94.0(6) . . ?
W7'' O21 W1 91.3(5) . . ?
W4 O21 W1 96.7(4) . . ?
Si1 O21 W7' 110.8(6) . . ?
W4 O21 W7' 101.5(5) . . ?
W1 O21 W7' 100.1(5) . . ?
Si1 O21' W2 121.3(6) . . ?
Si1 O21' W5 122.1(6) . . ?
W2 O21' W5 94.6(4) . . ?
Si1 O21' W1 123.6(6) . . ?
W2 O21' W1 93.5(4) . . ?
W5 O21' W1 94.1(4) . . ?
C4 O22 H22 109.5 . . ?
C17 O23 H23 109.5 . . ?

loop_
_geom_bond_atom_site_label_1
_geom_bond_atom_site_label_2
_geom_bond_distance
_geom_bond_site_symmetry_2
_geom_bond_publ_flag
Si1 O20 1.592(13) . ?
Si1 O20 1.592(13) 2 ?
Si1 O20' 1.592(13) . ?
Si1 O20' 1.592(13) 2 ?
Si1 O21' 1.593(12) . ?
Si1 O21' 1.593(12) 2 ?
Si1 O21 1.673(12) 2 ?
Si1 O21 1.673(12) . ?
Cu1 N7 2.023(8) . ?
Cu1 N7 2.023(8) 3_666 ?
Cu1 N1 2.058(8) 3_666 ?
Cu1 N1 2.058(8) . ?
Cu1 O12 2.274(6) . ?
Cu1 O12 2.274(6) 3_666 ?
Cu2 N6 2.010(8) 3_655 ?
Cu2 N6 2.010(8) . ?
Cu2 N11 2.062(9) 2 ?
Cu2 N11 2.062(9) 4_655 ?
W1 O4 1.656(8) . ?
W1 O8 1.874(9) . ?
W1 O5 1.879(8) . ?
W1 O1 1.882(8) . ?
W1 O15 1.895(8) . ?
W1 O21 2.380(11) . ?
W1 O21' 2.423(11) . ?
W2 O7 1.693(7) . ?
W2 O5 1.882(9) . ?
W2 O16 1.893(9) . ?
W2 O2 1.920(10) . ?
W2 O6 1.931(9) . ?
W2 O21' 2.395(12) . ?
W2 O20' 2.405(12) . ?
W3 O17 1.654(10) . ?
W3 O18 1.847(8) . ?
W3 O10 1.873(8) 2 ?
W3 O16 1.882(8) . ?
W3 O14 1.894(9) . ?
W3 O20' 2.371(12) . ?
W3 O20 2.378(14) . ?
W4 O9 1.665(9) . ?
W4 O6 1.845(8) 2 ?
W4 O11 1.871(10) . ?
W4 O8 1.899(10) . ?
W4 O10 1.914(9) . ?
W4 O21 2.347(13) . ?
W4 O20' 2.466(12) 2 ?
W5 O3 1.622(11) . ?
W5 O2 1.864(9) . ?
W5 O2 1.864(9) 2 ?
W5 O1 1.911(9) 2 ?
W5 O1 1.911(9) . ?
W5 O21' 2.415(12) 2 ?
W5 O21' 2.415(12) . ?
W6 O19 1.652(12) . ?
W6 O13 1.880(10) 2 ?
W6 O13 1.880(10) . ?
W6 O18 1.927(11) . ?
W6 O18 1.927(11) 2 ?
W6 O20 2.433(13) 2 ?
W6 O20 2.433(13) . ?
W7 O12 1.73(2) . ?
W7 O15 1.82(2) . ?
W7 O11 1.85(2) . ?
W7 O14 1.93(2) . ?
W7 O13 1.96(2) . ?
W7 O21 2.30(3) . ?
W7 O20 2.44(2) . ?
W7'' W7' 0.65(2) . ?
W7'' O12 1.666(15) . ?
W7'' O11 1.680(18) . ?
W7'' O15 1.746(16) . ?
W7'' O13 2.091(18) . ?
W7'' O14 2.15(2) . ?
W7'' O21 2.310(17) . ?
W7' O14 1.655(14) . ?
W7' O13 1.680(13) . ?
W7' O12 1.767(11) . ?
W7' O15 2.133(14) . ?
W7' O11 2.137(16) . ?
W7' O20 2.259(15) . ?
W7' O21 2.471(15) . ?
C1 N5 1.319(14) . ?
C1 N6 1.346(14) . ?
C1 H1 0.9300 . ?
C2 N6 1.305(13) . ?
C2 N4 1.340(13) . ?
C2 H2 0.9300 . ?
C3 N4 1.449(13) . ?
C3 C4 1.527(15) . ?
C3 H3A 0.9700 . ?
C3 H3B 0.9700 . ?
C4 O22 1.412(13) . ?
C4 C8 1.520(15) . ?
C4 C5 1.540(17) . ?
C5 N2 1.450(14) . ?
C5 H5A 0.9700 . ?
C5 H5B 0.9700 . ?
C6 N2 1.286(14) . ?
C6 N1 1.311(13) . ?
C6 H6 0.9300 . ?
C7 N3 1.294(16) . ?
C7 N1 1.345(13) . ?
C7 H7 0.9300 . ?
C8 C9 1.403(16) . ?
C8 C13 1.412(18) . ?
C9 C10 1.44(2) . ?
C9 H9 0.9300 . ?
C10 C11 1.37(2) . ?
C10 H10 0.9300 . ?
C11 C12 1.37(3) . ?
C11 F2 1.376(17) . ?
C12 C13 1.34(2) . ?
C12 H12 0.9300 . ?
C13 F1 1.315(16) . ?
C14 N9 1.340(13) . ?
C14 N7 1.343(13) . ?
C14 H14 0.9300 . ?
C15 N8 1.310(15) . ?
C15 N7 1.353(13) . ?
C15 H15 0.9300 . ?
C16 N9 1.426(13) . ?
C16 C17 1.562(15) . ?
C16 H16A 0.9700 . ?
C16 H16B 0.9700 . ?
C17 O23 1.403(13) . ?
C17 C21 1.540(15) . ?
C17 C18 1.545(15) . ?
C18 N10 1.456(13) . ?
C18 H18A 0.9700 . ?
C18 H18B 0.9700 . ?
C19 N11 1.301(13) . ?
C19 N10 1.313(13) . ?
C19 H19 0.9300 . ?
C20 N11 1.327(15) . ?
C20 N12 1.330(16) . ?
C20 H20 0.9300 . ?
C21 C26 1.341(19) . ?
C21 C22 1.356(18) . ?
C22 C23 1.41(2) . ?
C22 H22A 0.9300 . ?
C23 C24 1.37(3) . ?
C23 H23A 0.9300 . ?
C24 C25 1.35(3) . ?
C24 F3 1.36(2) . ?
C25 C26 1.34(2) . ?
C25 H25 0.9300 . ?
C26 F4 1.386(18) . ?
N2 N3 1.321(15) . ?
N4 N5 1.339(13) . ?
N8 N9 1.371(13) . ?
N10 N12 1.330(15) . ?
N11 Cu2 2.062(9) 2 ?
O2W O3W 1.40(4) . ?
O6 W4 1.845(8) 2 ?
O10 W3 1.873(8) 2 ?
O20' O20 1.707(17) . ?
O20' W4 2.466(12) 2 ?
O22 H22 0.8200 . ?
O23 H23 0.8200 . ?

loop_
_geom_torsion_atom_site_label_1
_geom_torsion_atom_site_label_2
_geom_torsion_atom_site_label_3
_geom_torsion_atom_site_label_4
_geom_torsion
_geom_torsion_site_symmetry_1
_geom_torsion_site_symmetry_2
_geom_torsion_site_symmetry_3
_geom_torsion_site_symmetry_4
_geom_torsion_publ_flag
O12 W7'' W7' O14 96.2(15) . . . . ?
O11 W7'' W7' O14 -149.3(15) . . . . ?
O15 W7'' W7' O14 -15(3) . . . . ?
O13 W7'' W7' O14 -170(2) . . . . ?
O21 W7'' W7' O14 -84.0(17) . . . . ?
O12 W7'' W7' O13 -93.4(12) . . . . ?
O11 W7'' W7' O13 21(2) . . . . ?
O15 W7'' W7' O13 155.2(10) . . . . ?
O14 W7'' W7' O13 170(2) . . . . ?
O21 W7'' W7' O13 86.4(12) . . . . ?
O11 W7'' W7' O12 114.5(19) . . . . ?
O15 W7'' W7' O12 -111.4(14) . . . . ?
O13 W7'' W7' O12 93.4(12) . . . . ?
O14 W7'' W7' O12 -96.2(15) . . . . ?
O21 W7'' W7' O12 179.8(10) . . . . ?
O12 W7'' W7' O15 111.4(14) . . . . ?
O11 W7'' W7' O15 -134(3) . . . . ?
O13 W7'' W7' O15 -155.2(10) . . . . ?
O14 W7'' W7' O15 15(3) . . . . ?
O21 W7'' W7' O15 -68.8(12) . . . . ?
O12 W7'' W7' O11 -114.5(19) . . . . ?
O15 W7'' W7' O11 134(3) . . . . ?
O13 W7'' W7' O11 -21(2) . . . . ?
O14 W7'' W7' O11 149.3(15) . . . . ?
O21 W7'' W7' O11 65.3(15) . . . . ?
O12 W7'' W7' O20 -176.5(8) . . . . ?
O11 W7'' W7' O20 -62(2) . . . . ?
O15 W7'' W7' O20 72.1(17) . . . . ?
O13 W7'' W7' O20 -83.1(14) . . . . ?
O14 W7'' W7' O20 87.3(16) . . . . ?
O21 W7'' W7' O20 3.3(14) . . . . ?
O12 W7'' W7' O21 -179.8(10) . . . . ?
O11 W7'' W7' O21 -65.3(15) . . . . ?
O15 W7'' W7' O21 68.8(12) . . . . ?
O13 W7'' W7' O21 -86.4(12) . . . . ?
O14 W7'' W7' O21 84.0(17) . . . . ?
N4 C3 C4 O22 44.5(13) . . . . ?
N4 C3 C4 C8 -80.3(13) . . . . ?
N4 C3 C4 C5 160.4(11) . . . . ?
O22 C4 C5 N2 -69.1(13) . . . . ?
C8 C4 C5 N2 53.0(15) . . . . ?
C3 C4 C5 N2 176.6(11) . . . . ?
O22 C4 C8 C9 8.7(16) . . . . ?
C3 C4 C8 C9 130.2(12) . . . . ?
C5 C4 C8 C9 -111.1(13) . . . . ?
O22 C4 C8 C13 -176.8(11) . . . . ?
C3 C4 C8 C13 -55.3(15) . . . . ?
C5 C4 C8 C13 63.4(15) . . . . ?
C13 C8 C9 C10 -0.1(19) . . . . ?
C4 C8 C9 C10 174.7(12) . . . . ?
C8 C9 C10 C11 2(2) . . . . ?
C9 C10 C11 C12 -5(3) . . . . ?
C9 C10 C11 F2 177.9(13) . . . . ?
C10 C11 C12 C13 5(3) . . . . ?
F2 C11 C12 C13 -177.9(16) . . . . ?
C11 C12 C13 F1 -178.7(16) . . . . ?
C11 C12 C13 C8 -3(3) . . . . ?
C9 C8 C13 F1 176.4(13) . . . . ?
C4 C8 C13 F1 2(2) . . . . ?
C9 C8 C13 C12 0(2) . . . . ?
C4 C8 C13 C12 -174.4(16) . . . . ?
N9 C16 C17 O23 -70.4(13) . . . . ?
N9 C16 C17 C21 46.8(14) . . . . ?
N9 C16 C17 C18 168.2(10) . . . . ?
O23 C17 C18 N10 66.4(12) . . . . ?
C21 C17 C18 N10 -53.0(14) . . . . ?
C16 C17 C18 N10 -174.8(10) . . . . ?
O23 C17 C21 C26 171.6(12) . . . . ?
C18 C17 C21 C26 -65.7(16) . . . . ?
C16 C17 C21 C26 53.1(16) . . . . ?
O23 C17 C21 C22 -12.1(16) . . . . ?
C18 C17 C21 C22 110.7(14) . . . . ?
C16 C17 C21 C22 -130.5(13) . . . . ?
C26 C21 C22 C23 -1(2) . . . . ?
C17 C21 C22 C23 -178.1(16) . . . . ?
C21 C22 C23 C24 -4(3) . . . . ?
C22 C23 C24 C25 7(4) . . . . ?
C22 C23 C24 F3 -175.3(19) . . . . ?
F3 C24 C25 C26 178(2) . . . . ?
C23 C24 C25 C26 -5(4) . . . . ?
C22 C21 C26 C25 4(3) . . . . ?
C17 C21 C26 C25 -179.1(17) . . . . ?
C22 C21 C26 F4 -173.0(14) . . . . ?
C17 C21 C26 F4 4(2) . . . . ?
C24 C25 C26 C21 -1(3) . . . . ?
C24 C25 C26 F4 176.1(19) . . . . ?
N2 C6 N1 C7 -0.2(14) . . . . ?
N2 C6 N1 Cu1 177.6(8) . . . . ?
N3 C7 N1 C6 -0.3(17) . . . . ?
N3 C7 N1 Cu1 -178.1(10) . . . . ?
N7 Cu1 N1 C6 -88.1(10) . . . . ?
N7 Cu1 N1 C6 91.9(10) 3_666 . . . ?
O12 Cu1 N1 C6 -176.2(10) . . . . ?
O12 Cu1 N1 C6 3.8(10) 3_666 . . . ?
N7 Cu1 N1 C7 89.1(12) . . . . ?
N7 Cu1 N1 C7 -90.9(12) 3_666 . . . ?
O12 Cu1 N1 C7 1.0(12) . . . . ?
O12 Cu1 N1 C7 -179.0(12) 3_666 . . . ?
N1 C6 N2 N3 0.7(15) . . . . ?
N1 C6 N2 C5 167.4(11) . . . . ?
C4 C5 N2 C6 -97.1(16) . . . . ?
C4 C5 N2 N3 68.5(16) . . . . ?
N1 C7 N3 N2 0.7(19) . . . . ?
C6 N2 N3 C7 -0.8(16) . . . . ?
C5 N2 N3 C7 -169.3(12) . . . . ?
N6 C2 N4 N5 -1.2(13) . . . . ?
N6 C2 N4 C3 178.4(9) . . . . ?
C4 C3 N4 N5 92.2(13) . . . . ?
C4 C3 N4 C2 -87.3(13) . . . . ?
N6 C1 N5 N4 -0.4(14) . . . . ?
C2 N4 N5 C1 0.9(13) . . . . ?
C3 N4 N5 C1 -178.7(10) . . . . ?
N4 C2 N6 C1 0.9(12) . . . . ?
N4 C2 N6 Cu2 -174.7(6) . . . . ?
N5 C1 N6 C2 -0.3(14) . . . . ?
N5 C1 N6 Cu2 174.9(8) . . . . ?
N11 Cu2 N6 C2 71.0(9) 2 . . . ?
N11 Cu2 N6 C2 -109.0(9) 4_655 . . . ?
N11 Cu2 N6 C1 -103.3(10) 2 . . . ?
N11 Cu2 N6 C1 76.7(10) 4_655 . . . ?
N9 C14 N7 C15 -2.5(12) . . . . ?
N9 C14 N7 Cu1 175.0(7) . . . . ?
N8 C15 N7 C14 3.0(15) . . . . ?
N8 C15 N7 Cu1 -174.4(9) . . . . ?
N1 Cu1 N7 C14 115.1(9) 3_666 . . . ?
N1 Cu1 N7 C14 -64.9(9) . . . . ?
O12 Cu1 N7 C14 29.7(9) . . . . ?
O12 Cu1 N7 C14 -150.3(9) 3_666 . . . ?
N1 Cu1 N7 C15 -68.0(10) 3_666 . . . ?
N1 Cu1 N7 C15 112.0(10) . . . . ?
O12 Cu1 N7 C15 -153.4(10) . . . . ?
O12 Cu1 N7 C15 26.6(10) 3_666 . . . ?
N7 C15 N8 N9 -2.2(15) . . . . ?
N7 C14 N9 N8 1.4(12) . . . . ?
N7 C14 N9 C16 -174.4(10) . . . . ?
C15 N8 N9 C14 0.5(13) . . . . ?
C15 N8 N9 C16 176.7(10) . . . . ?
C17 C16 N9 C14 65.4(15) . . . . ?
C17 C16 N9 N8 -109.9(12) . . . . ?
N11 C19 N10 N12 0.8(14) . . . . ?
N11 C19 N10 C18 -178.0(11) . . . . ?
C17 C18 N10 C19 93.5(14) . . . . ?
C17 C18 N10 N12 -85.2(15) . . . . ?
N10 C19 N11 C20 -1.3(14) . . . . ?
N10 C19 N11 Cu2 -173.4(7) . . . 2 ?
N12 C20 N11 C19 1.3(19) . . . . ?
N12 C20 N11 Cu2 173.5(11) . . . 2 ?
N11 C20 N12 N10 -1(2) . . . . ?
C19 N10 N12 C20 0.0(17) . . . . ?
C18 N10 N12 C20 178.9(13) . . . . ?
O4 W1 O1 W5 -155.5(8) . . . . ?
O8 W1 O1 W5 103.2(8) . . . . ?
O5 W1 O1 W5 -54.1(8) . . . . ?
O15 W1 O1 W5 25.2(15) . . . . ?
O21 W1 O1 W5 41.7(8) . . . . ?
O21' W1 O1 W5 7.5(6) . . . . ?
O3 W5 O1 W1 155.2(7) . . . . ?
O2 W5 O1 W1 54.1(9) . . . . ?
O2 W5 O1 W1 -103.5(8) 2 . . . ?
O1 W5 O1 W1 -24.8(7) 2 . . . ?
O21' W5 O1 W1 -40.2(8) 2 . . . ?
O21' W5 O1 W1 -7.6(6) . . . . ?
O3 W5 O2 W2 -156.0(10) . . . . ?
O2 W5 O2 W2 24.0(10) 2 . . . ?
O1 W5 O2 W2 103.3(12) 2 . . . ?
O1 W5 O2 W2 -55.4(11) . . . . ?
O21' W5 O2 W2 39.9(12) 2 . . . ?
O21' W5 O2 W2 6.2(9) . . . . ?
O7 W2 O2 W5 158.6(11) . . . . ?
O5 W2 O2 W5 56.4(12) . . . . ?
O16 W2 O2 W5 -27(2) . . . . ?
O6 W2 O2 W5 -102.4(12) . . . . ?
O21' W2 O2 W5 -6.3(10) . . . . ?
O20' W2 O2 W5 -39.3(12) . . . . ?
O4 W1 O5 W2 156.6(9) . . . . ?
O8 W1 O5 W2 -23.5(15) . . . . ?
O1 W1 O5 W2 55.7(8) . . . . ?
O15 W1 O5 W2 -103.0(9) . . . . ?
O21 W1 O5 W2 -38.9(8) . . . . ?
O21' W1 O5 W2 -5.7(7) . . . . ?
O7 W2 O5 W1 -154.0(8) . . . . ?
O16 W2 O5 W1 103.1(8) . . . . ?
O2 W2 O5 W1 -55.8(9) . . . . ?
O6 W2 O5 W1 21.2(16) . . . . ?
O21' W2 O5 W1 5.8(7) . . . . ?
O20' W2 O5 W1 40.2(8) . . . . ?
O7 W2 O6 W4 -158.5(10) . . . 2 ?
O5 W2 O6 W4 26.3(19) . . . 2 ?
O16 W2 O6 W4 -56.2(11) . . . 2 ?
O2 W2 O6 W4 103.3(11) . . . 2 ?
O21' W2 O6 W4 40.2(11) . . . 2 ?
O20' W2 O6 W4 5.0(9) . . . 2 ?
O4 W1 O8 W4 155.4(9) . . . . ?
O5 W1 O8 W4 -24.5(14) . . . . ?
O1 W1 O8 W4 -103.9(9) . . . . ?
O15 W1 O8 W4 54.9(9) . . . . ?
O21 W1 O8 W4 -7.1(7) . . . . ?
O21' W1 O8 W4 -40.4(8) . . . . ?
O9 W4 O8 W1 -156.5(9) . . . . ?
O6 W4 O8 W1 103.2(9) 2 . . . ?
O11 W4 O8 W1 -53.3(10) . . . . ?
O10 W4 O8 W1 24.6(15) . . . . ?
O21 W4 O8 W1 7.1(7) . . . . ?
O20' W4 O8 W1 40.4(9) 2 . . . ?
O9 W4 O10 W3 -154.0(8) . . . 2 ?
O6 W4 O10 W3 -53.9(8) 2 . . 2 ?
O11 W4 O10 W3 103.1(8) . . . 2 ?
O8 W4 O10 W3 24.9(14) . . . 2 ?
O21 W4 O10 W3 40.5(7) . . . 2 ?
O20' W4 O10 W3 7.2(6) 2 . . 2 ?
W7' W7'' O11 W7 20(10) . . . . ?
O12 W7'' O11 W7 124(11) . . . . ?
O15 W7'' O11 W7 -120(12) . . . . ?
O13 W7'' O11 W7 34(11) . . . . ?
O14 W7'' O11 W7 -17(10) . . . . ?
O21 W7'' O11 W7 -60(11) . . . . ?
W7' W7'' O11 W4 96(2) . . . . ?
O12 W7'' O11 W4 -159.6(13) . . . . ?
O15 W7'' O11 W4 -44(2) . . . . ?
O13 W7'' O11 W4 110.8(16) . . . . ?
O14 W7'' O11 W4 59(3) . . . . ?
O21 W7'' O11 W4 16.5(15) . . . . ?
O12 W7'' O11 W7' 103.9(19) . . . . ?
O15 W7'' O11 W7' -140(3) . . . . ?
O13 W7'' O11 W7' 14.3(16) . . . . ?
O14 W7'' O11 W7' -37.4(19) . . . . ?
O21 W7'' O11 W7' -80(2) . . . . ?
O12 W7 O11 W7'' -50(11) . . . . ?
O15 W7 O11 W7'' 55(11) . . . . ?
O14 W7 O11 W7'' 153(14) . . . . ?
O13 W7 O11 W7'' -143(12) . . . . ?
O21 W7 O11 W7'' 118(11) . . . . ?
O20 W7 O11 W7'' 155(12) . . . . ?
O12 W7 O11 W4 -159.2(12) . . . . ?
O15 W7 O11 W4 -54.9(17) . . . . ?
O14 W7 O11 W4 43(4) . . . . ?
O13 W7 O11 W4 107.6(15) . . . . ?
O21 W7 O11 W4 8.6(13) . . . . ?
O20 W7 O11 W4 45.7(16) . . . . ?
O12 W7 O11 W7' 97(6) . . . . ?
O15 W7 O11 W7' -159(7) . . . . ?
O14 W7 O11 W7' -60(5) . . . . ?
O13 W7 O11 W7' 4(5) . . . . ?
O21 W7 O11 W7' -95(6) . . . . ?
O20 W7 O11 W7' -58(6) . . . . ?
O9 W4 O11 W7'' 144.0(16) . . . . ?
O6 W4 O11 W7'' -39(2) 2 . . . ?
O8 W4 O11 W7'' 42.9(17) . . . . ?
O10 W4 O11 W7'' -115.8(17) . . . . ?
O21 W4 O11 W7'' -16.7(15) . . . . ?
O20' W4 O11 W7'' -53.4(17) 2 . . . ?
O9 W4 O11 W7 152.2(14) . . . . ?
O6 W4 O11 W7 -31(2) 2 . . . ?
O8 W4 O11 W7 51.0(15) . . . . ?
O10 W4 O11 W7 -107.6(15) . . . . ?
O21 W4 O11 W7 -8.5(13) . . . . ?
O20' W4 O11 W7 -45.2(15) 2 . . . ?
O9 W4 O11 W7' 164.6(11) . . . . ?
O6 W4 O11 W7' -19(2) 2 . . . ?
O8 W4 O11 W7' 63.5(12) . . . . ?
O10 W4 O11 W7' -95.2(12) . . . . ?
O21 W4 O11 W7' 3.9(9) . . . . ?
O20' W4 O11 W7' -32.8(12) 2 . . . ?
O14 W7' O11 W7'' 82(3) . . . . ?
O13 W7' O11 W7'' -162(2) . . . . ?
O12 W7' O11 W7'' -59(2) . . . . ?
O15 W7' O11 W7'' 32(2) . . . . ?
O20 W7' O11 W7'' 128(2) . . . . ?
O21 W7' O11 W7'' 95(2) . . . . ?
W7'' W7' O11 W7 -13(7) . . . . ?
O14 W7' O11 W7 68(6) . . . . ?
O13 W7' O11 W7 -175(6) . . . . ?
O12 W7' O11 W7 -72(6) . . . . ?
O15 W7' O11 W7 19(6) . . . . ?
O20 W7' O11 W7 115(6) . . . . ?
O21 W7' O11 W7 81(6) . . . . ?
W7'' W7' O11 W4 -99(2) . . . . ?
O14 W7' O11 W4 -17(3) . . . . ?
O13 W7' O11 W4 99.2(12) . . . . ?
O12 W7' O11 W4 -157.8(11) . . . . ?
O15 W7' O11 W4 -66.7(12) . . . . ?
O20 W7' O11 W4 29.2(12) . . . . ?
O21 W7' O11 W4 -3.9(9) . . . . ?
W7' W7'' O12 W7 -10(7) . . . . ?
O11 W7'' O12 W7 -140(8) . . . . ?
O15 W7'' O12 W7 110(8) . . . . ?
O13 W7'' O12 W7 -53(7) . . . . ?
O14 W7'' O12 W7 23(7) . . . . ?
O11 W7'' O12 W7' -129.6(19) . . . . ?
O15 W7'' O12 W7' 120(2) . . . . ?
O13 W7'' O12 W7' -43.2(12) . . . . ?
O14 W7'' O12 W7' 33.5(12) . . . . ?
W7' W7'' O12 Cu1 130(3) . . . . ?
O11 W7'' O12 Cu1 0(4) . . . . ?
O15 W7'' O12 Cu1 -111(3) . . . . ?
O13 W7'' O12 Cu1 86(3) . . . . ?
O14 W7'' O12 Cu1 163(3) . . . . ?
O15 W7 O12 W7'' -61(7) . . . . ?
O11 W7 O12 W7'' 34(7) . . . . ?
O14 W7 O12 W7'' -154(8) . . . . ?
O13 W7 O12 W7'' 121(8) . . . . ?
O21 W7 O12 W7'' -2(5) . . . . ?
O20 W7 O12 W7'' 160(9) . . . . ?
O15 W7 O12 W7' 135(4) . . . . ?
O11 W7 O12 W7' -130(4) . . . . ?
O14 W7 O12 W7' 42(3) . . . . ?
O13 W7 O12 W7' -43(3) . . . . ?
O21 W7 O12 W7' -166(7) . . . . ?
O20 W7 O12 W7' -4.1(18) . . . . ?
O14 W7' O12 W7'' -131.1(16) . . . . ?
O13 W7' O12 W7'' 119.1(18) . . . . ?
O15 W7' O12 W7'' -42.0(14) . . . . ?
O11 W7' O12 W7'' 34.6(15) . . . . ?
O21 W7' O12 W7'' 0.2(15) . . . . ?
W7'' W7' O12 W7 6(4) . . . . ?
O14 W7' O12 W7 -125(4) . . . . ?
O13 W7' O12 W7 125(4) . . . . ?
O15 W7' O12 W7 -36(3) . . . . ?
O11 W7' O12 W7 41(3) . . . . ?
O21 W7' O12 W7 6(3) . . . . ?
W7'' W7' O12 Cu1 -146(2) . . . . ?
O14 W7' O12 Cu1 82.7(18) . . . . ?
O13 W7' O12 Cu1 -27(2) . . . . ?
O15 W7' O12 Cu1 171.7(16) . . . . ?
O11 W7' O12 Cu1 -111.6(18) . . . . ?
O21 W7' O12 Cu1 -146.0(14) . . . . ?
N7 Cu1 O12 W7'' -169(3) . . . . ?
N7 Cu1 O12 W7'' 11(3) 3_666 . . . ?
N1 Cu1 O12 W7'' 100(3) 3_666 . . . ?
N1 Cu1 O12 W7'' -80(3) . . . . ?
N7 Cu1 O12 W7' -71.1(18) . . . . ?
N7 Cu1 O12 W7' 108.9(18) 3_666 . . . ?
N1 Cu1 O12 W7' -162.9(18) 3_666 . . . ?
N1 Cu1 O12 W7' 17.1(18) . . . . ?
W7'' W7' O13 W6 -128.5(19) . . . . ?
O14 W7' O13 W6 44.3(16) . . . . ?
O12 W7' O13 W6 156.7(11) . . . . ?
O15 W7' O13 W6 -79(2) . . . . ?
O11 W7' O13 W6 -115.5(13) . . . . ?
O20 W7' O13 W6 -17.7(12) . . . . ?
O21 W7' O13 W6 -59.0(14) . . . . ?
W7'' W7' O13 W7 -9(6) . . . . ?
O14 W7' O13 W7 164(6) . . . . ?
O12 W7' O13 W7 -84(5) . . . . ?
O15 W7' O13 W7 41(5) . . . . ?
O11 W7' O13 W7 4(5) . . . . ?
O20 W7' O13 W7 102(5) . . . . ?
O21 W7' O13 W7 60(5) . . . . ?
O14 W7' O13 W7'' 172.9(18) . . . . ?
O12 W7' O13 W7'' -74.8(17) . . . . ?
O15 W7' O13 W7'' 50.0(18) . . . . ?
O11 W7' O13 W7'' 13.0(15) . . . . ?
O20 W7' O13 W7'' 110.8(15) . . . . ?
O21 W7' O13 W7'' 69.5(14) . . . . ?
O19 W6 O13 W7' -143.4(13) . . . . ?
O13 W6 O13 W7' 36.6(13) 2 . . . ?
O18 W6 O13 W7' -41.7(14) . . . . ?
O18 W6 O13 W7' 115.3(14) 2 . . . ?
O20 W6 O13 W7' 53.8(14) 2 . . . ?
O20 W6 O13 W7' 17.3(12) . . . . ?
O19 W6 O13 W7 -156.4(14) . . . . ?
O13 W6 O13 W7 23.6(14) 2 . . . ?
O18 W6 O13 W7 -54.6(15) . . . . ?
O18 W6 O13 W7 102.3(15) 2 . . . ?
O20 W6 O13 W7 40.9(15) 2 . . . ?
O20 W6 O13 W7 4.4(13) . . . . ?
O19 W6 O13 W7'' -163.1(13) . . . . ?
O13 W6 O13 W7'' 16.9(13) 2 . . . ?
O18 W6 O13 W7'' -61.4(14) . . . . ?
O18 W6 O13 W7'' 95.6(14) 2 . . . ?
O20 W6 O13 W7'' 34.2(14) 2 . . . ?
O20 W6 O13 W7'' -2.4(12) . . . . ?
O12 W7 O13 W7' 84(5) . . . . ?
O15 W7 O13 W7' -90(7) . . . . ?
O11 W7 O13 W7' -176(6) . . . . ?
O14 W7 O13 W7' -14(5) . . . . ?
O21 W7 O13 W7' -112(6) . . . . ?
O20 W7 O13 W7' -74(5) . . . . ?
O12 W7 O13 W6 154.2(13) . . . . ?
O15 W7 O13 W6 -20(5) . . . . ?
O11 W7 O13 W6 -105.6(15) . . . . ?
O14 W7 O13 W6 56.5(16) . . . . ?
O21 W7 O13 W6 -41.7(16) . . . . ?
O20 W7 O13 W6 -4.4(13) . . . . ?
O12 W7 O13 W7'' -71(9) . . . . ?
O15 W7 O13 W7'' 114(11) . . . . ?
O11 W7 O13 W7'' 29(9) . . . . ?
O14 W7 O13 W7'' -169(10) . . . . ?
O21 W7 O13 W7'' 93(10) . . . . ?
O20 W7 O13 W7'' 130(10) . . . . ?
O12 W7'' O13 W7' 86.2(14) . . . . ?
O11 W7'' O13 W7' -163(2) . . . . ?
O15 W7'' O13 W7' -56(2) . . . . ?
O14 W7'' O13 W7' -5.4(14) . . . . ?
O21 W7'' O13 W7' -97.2(18) . . . . ?
W7' W7'' O13 W6 66.2(18) . . . . ?
O12 W7'' O13 W6 152.4(13) . . . . ?
O11 W7'' O13 W6 -97.2(16) . . . . ?
O15 W7'' O13 W6 11(3) . . . . ?
O14 W7'' O13 W6 60.7(14) . . . . ?
O21 W7'' O13 W6 -31.0(16) . . . . ?
W7' W7'' O13 W7 16(9) . . . . ?
O12 W7'' O13 W7 102(9) . . . . ?
O11 W7'' O13 W7 -148(10) . . . . ?
O15 W7'' O13 W7 -40(9) . . . . ?
O14 W7'' O13 W7 10(9) . . . . ?
O21 W7'' O13 W7 -81(10) . . . . ?
W7'' W7' O14 W3 126(2) . . . . ?
O13 W7' O14 W3 -45.6(13) . . . . ?
O12 W7' O14 W3 -154.4(9) . . . . ?
O15 W7' O14 W3 115.0(10) . . . . ?
O11 W7' O14 W3 67(2) . . . . ?
O20 W7' O14 W3 17.2(10) . . . . ?
O21 W7' O14 W3 55.9(11) . . . . ?
W7'' W7' O14 W7 8(6) . . . . ?
O13 W7' O14 W7 -164(6) . . . . ?
O12 W7' O14 W7 88(5) . . . . ?
O15 W7' O14 W7 -3(5) . . . . ?
O11 W7' O14 W7 -51(5) . . . . ?
O20 W7' O14 W7 -101(5) . . . . ?
O21 W7' O14 W7 -62(5) . . . . ?
O13 W7' O14 W7'' -172(2) . . . . ?
O12 W7' O14 W7'' 80(2) . . . . ?
O15 W7' O14 W7'' -10.9(18) . . . . ?
O11 W7' O14 W7'' -59(2) . . . . ?
O20 W7' O14 W7'' -108.8(19) . . . . ?
O21 W7' O14 W7'' -70.1(18) . . . . ?
O17 W3 O14 W7' 145.8(11) . . . . ?
O18 W3 O14 W7' 44.3(11) . . . . ?
O10 W3 O14 W7' -36.3(16) 2 . . . ?
O16 W3 O14 W7' -113.3(11) . . . . ?
O20' W3 O14 W7' -49.6(11) . . . . ?
O20 W3 O14 W7' -17.1(10) . . . . ?
O17 W3 O14 W7 159.0(13) . . . . ?
O18 W3 O14 W7 57.5(13) . . . . ?
O10 W3 O14 W7 -23.1(17) 2 . . . ?
O16 W3 O14 W7 -100.1(13) . . . . ?
O20' W3 O14 W7 -36.4(13) . . . . ?
O20 W3 O14 W7 -3.8(12) . . . . ?
O17 W3 O14 W7'' 161.8(10) . . . . ?
O18 W3 O14 W7'' 60.4(11) . . . . ?
O10 W3 O14 W7'' -20.2(16) 2 . . . ?
O16 W3 O14 W7'' -97.2(10) . . . . ?
O20' W3 O14 W7'' -33.5(10) . . . . ?
O20 W3 O14 W7'' -1.0(9) . . . . ?
O12 W7 O14 W7' -80(5) . . . . ?
O15 W7 O14 W7' 177(6) . . . . ?
O11 W7 O14 W7' 78(5) . . . . ?
O13 W7 O14 W7' 14(5) . . . . ?
O21 W7 O14 W7' 109(5) . . . . ?
O20 W7 O14 W7' 76(5) . . . . ?
O12 W7 O14 W3 -151.2(9) . . . . ?
O15 W7 O14 W3 105.0(11) . . . . ?
O11 W7 O14 W3 6(4) . . . . ?
O13 W7 O14 W3 -58.0(15) . . . . ?
O21 W7 O14 W3 37.8(14) . . . . ?
O20 W7 O14 W3 3.8(12) . . . . ?
O12 W7 O14 W7'' 66(19) . . . . ?
O15 W7 O14 W7'' -38(19) . . . . ?
O11 W7 O14 W7'' -137(22) . . . . ?
O13 W7 O14 W7'' 159(20) . . . . ?
O21 W7 O14 W7'' -105(19) . . . . ?
O20 W7 O14 W7'' -139(19) . . . . ?
O12 W7'' O14 W7' -83.8(18) . . . . ?
O11 W7'' O14 W7' 60(3) . . . . ?
O15 W7'' O14 W7' 167(2) . . . . ?
O13 W7'' O14 W7' 6.7(18) . . . . ?
O21 W7'' O14 W7' 99(2) . . . . ?
W7' W7'' O14 W3 -66.0(19) . . . . ?
O12 W7'' O14 W3 -149.8(9) . . . . ?
O11 W7'' O14 W3 -6(2) . . . . ?
O15 W7'' O14 W3 100.6(11) . . . . ?
O13 W7'' O14 W3 -59.2(10) . . . . ?
O21 W7'' O14 W3 32.7(11) . . . . ?
W7' W7'' O14 W7 -27(19) . . . . ?
O12 W7'' O14 W7 -111(19) . . . . ?
O11 W7'' O14 W7 33(18) . . . . ?
O15 W7'' O14 W7 140(20) . . . . ?
O13 W7'' O14 W7 -20(19) . . . . ?
O21 W7'' O14 W7 72(19) . . . . ?
W7' W7'' O15 W7 -8(7) . . . . ?
O12 W7'' O15 W7 -107(8) . . . . ?
O11 W7'' O15 W7 137(8) . . . . ?
O13 W7'' O15 W7 32(7) . . . . ?
O14 W7'' O15 W7 -16(8) . . . . ?
O21 W7'' O15 W7 78(8) . . . . ?
W7' W7'' O15 W1 -100.2(18) . . . . ?
O12 W7'' O15 W1 161.0(10) . . . . ?
O11 W7'' O15 W1 44.3(18) . . . . ?
O13 W7'' O15 W1 -60(3) . . . . ?
O14 W7'' O15 W1 -108.6(12) . . . . ?
O21 W7'' O15 W1 -14.5(13) . . . . ?
O12 W7'' O15 W7' -98.8(17) . . . . ?
O11 W7'' O15 W7' 144(2) . . . . ?
O13 W7'' O15 W7' 40(2) . . . . ?
O14 W7'' O15 W7' -8.4(14) . . . . ?
O21 W7'' O15 W7' 85.7(18) . . . . ?
O12 W7 O15 W7'' 64(8) . . . . ?
O11 W7 O15 W7'' -38(7) . . . . ?
O14 W7 O15 W7'' 162(9) . . . . ?
O13 W7 O15 W7'' -122(10) . . . . ?
O21 W7 O15 W7'' -99(8) . . . . ?
O20 W7 O15 W7'' -136(8) . . . . ?
O12 W7 O15 W1 158.5(10) . . . . ?
O11 W7 O15 W1 57.1(16) . . . . ?
O14 W7 O15 W1 -103.2(12) . . . . ?
O13 W7 O15 W1 -27(5) . . . . ?
O21 W7 O15 W1 -4.1(12) . . . . ?
O20 W7 O15 W1 -41.6(15) . . . . ?
O12 W7 O15 W7' -101(7) . . . . ?
O11 W7 O15 W7' 157(7) . . . . ?
O14 W7 O15 W7' -3(6) . . . . ?
O13 W7 O15 W7' 73(7) . . . . ?
O21 W7 O15 W7' 96(6) . . . . ?
O20 W7 O15 W7' 58(6) . . . . ?
O4 W1 O15 W7'' -146.6(14) . . . . ?
O8 W1 O15 W7'' -45.0(14) . . . . ?
O5 W1 O15 W7'' 112.2(14) . . . . ?
O1 W1 O15 W7'' 33(2) . . . . ?
O21 W1 O15 W7'' 14.5(13) . . . . ?
O21' W1 O15 W7'' 48.6(14) . . . . ?
O4 W1 O15 W7 -157.0(13) . . . . ?
O8 W1 O15 W7 -55.4(13) . . . . ?
O5 W1 O15 W7 101.8(13) . . . . ?
O1 W1 O15 W7 22(2) . . . . ?
O21 W1 O15 W7 4.1(12) . . . . ?
O21' W1 O15 W7 38.2(13) . . . . ?
O4 W1 O15 W7' -168.3(9) . . . . ?
O8 W1 O15 W7' -66.7(10) . . . . ?
O5 W1 O15 W7' 90.5(10) . . . . ?
O1 W1 O15 W7' 11.0(18) . . . . ?
O21 W1 O15 W7' -7.2(8) . . . . ?
O21' W1 O15 W7' 27.0(9) . . . . ?
O14 W7' O15 W7'' 169.1(19) . . . . ?
O13 W7' O15 W7'' -65(2) . . . . ?
O12 W7' O15 W7'' 61.3(18) . . . . ?
O11 W7' O15 W7'' -27.4(17) . . . . ?
O20 W7' O15 W7'' -121.5(17) . . . . ?
O21 W7' O15 W7'' -87.8(17) . . . . ?
W7'' W7' O15 W7 7(7) . . . . ?
O14 W7' O15 W7 176(7) . . . . ?
O13 W7' O15 W7 -58(6) . . . . ?
O12 W7' O15 W7 69(6) . . . . ?
O11 W7' O15 W7 -20(6) . . . . ?
O20 W7' O15 W7 -114(7) . . . . ?
O21 W7' O15 W7 -81(6) . . . . ?
W7'' W7' O15 W1 95.1(19) . . . . ?
O14 W7' O15 W1 -95.9(10) . . . . ?
O13 W7' O15 W1 30(2) . . . . ?
O12 W7' O15 W1 156.4(9) . . . . ?
O11 W7' O15 W1 67.7(10) . . . . ?
O20 W7' O15 W1 -26.5(11) . . . . ?
O21 W7' O15 W1 7.3(8) . . . . ?
O17 W3 O16 W2 -157.1(9) . . . . ?
O18 W3 O16 W2 27.9(14) . . . . ?
O10 W3 O16 W2 -54.5(8) 2 . . . ?
O14 W3 O16 W2 102.5(9) . . . . ?
O20' W3 O16 W2 8.3(7) . . . . ?
O20 W3 O16 W2 39.3(8) . . . . ?
O7 W2 O16 W3 152.4(7) . . . . ?
O5 W2 O16 W3 -104.9(8) . . . . ?
O2 W2 O16 W3 -22.2(17) . . . . ?
O6 W2 O16 W3 53.5(8) . . . . ?
O21' W2 O16 W3 -40.6(8) . . . . ?
O20' W2 O16 W3 -8.2(7) . . . . ?
O17 W3 O18 W6 -153.4(8) . . . . ?
O10 W3 O18 W6 104.3(8) 2 . . . ?
O16 W3 O18 W6 21.6(14) . . . . ?
O14 W3 O18 W6 -52.4(8) . . . . ?
O20' W3 O18 W6 39.2(7) . . . . ?
O20 W3 O18 W6 8.9(6) . . . . ?
O19 W6 O18 W3 154.7(6) . . . . ?
O13 W6 O18 W3 -103.0(8) 2 . . . ?
O13 W6 O18 W3 52.1(8) . . . . ?
O18 W6 O18 W3 -25.3(6) 2 . . . ?
O20 W6 O18 W3 -39.7(8) 2 . . . ?
O20 W6 O18 W3 -8.9(6) . . . . ?
O20 Si1 O20' O20 56.3(10) 2 . . . ?
O21' Si1 O20' O20 -121.8(7) . . . . ?
O21' Si1 O20' O20 178.2(6) 2 . . . ?
O21 Si1 O20' O20 120.7(7) 2 . . . ?
O21 Si1 O20' O20 -62.1(7) . . . . ?
O20 Si1 O20' W3 -0.6(7) . . . . ?
O20 Si1 O20' W3 55.7(9) 2 . . . ?
O21' Si1 O20' W3 -122.4(9) . . . . ?
O21' Si1 O20' W3 177.6(7) 2 . . . ?
O21 Si1 O20' W3 120.1(8) 2 . . . ?
O21 Si1 O20' W3 -62.7(9) . . . . ?
O20 Si1 O20' W2 124.0(9) . . . . ?
O20 Si1 O20' W2 -179.7(6) 2 . . . ?
O21' Si1 O20' W2 2.2(6) . . . . ?
O21' Si1 O20' W2 -57.8(8) 2 . . . ?
O21 Si1 O20' W2 -115.3(7) 2 . . . ?
O21 Si1 O20' W2 61.9(8) . . . . ?
O20 Si1 O20' W4 -121.6(8) . . . 2 ?
O20 Si1 O20' W4 -65.3(8) 2 . . 2 ?
O21' Si1 O20' W4 116.6(7) . . . 2 ?
O21' Si1 O20' W4 56.6(8) 2 . . 2 ?
O21 Si1 O20' W4 -0.9(6) 2 . . 2 ?
O21 Si1 O20' W4 176.3(6) . . . 2 ?
O17 W3 O20' Si1 176.8(11) . . . . ?
O18 W3 O20' Si1 -41.9(8) . . . . ?
O10 W3 O20' Si1 -127.7(9) 2 . . . ?
O16 W3 O20' Si1 130.4(9) . . . . ?
O14 W3 O20' Si1 46.5(8) . . . . ?
O20 W3 O20' Si1 0.5(6) . . . . ?
O17 W3 O20' O20 176.3(12) . . . . ?
O18 W3 O20' O20 -42.5(6) . . . . ?
O10 W3 O20' O20 -128.2(7) 2 . . . ?
O16 W3 O20' O20 129.9(7) . . . . ?
O14 W3 O20' O20 46.0(6) . . . . ?
O17 W3 O20' W2 42.0(15) . . . . ?
O18 W3 O20' W2 -176.7(4) . . . . ?
O10 W3 O20' W2 97.5(4) 2 . . . ?
O16 W3 O20' W2 -4.4(3) . . . . ?
O14 W3 O20' W2 -88.3(4) . . . . ?
O20 W3 O20' W2 -134.3(7) . . . . ?
O17 W3 O20' W4 -51.7(15) . . . 2 ?
O18 W3 O20' W4 89.6(4) . . . 2 ?
O10 W3 O20' W4 3.9(3) 2 . . 2 ?
O16 W3 O20' W4 -98.1(5) . . . 2 ?
O14 W3 O20' W4 178.0(4) . . . 2 ?
O20 W3 O20' W4 132.1(7) . . . 2 ?
O7 W2 O20' Si1 170.4(6) . . . . ?
O5 W2 O20' Si1 -47.3(7) . . . . ?
O16 W2 O20' Si1 -134.1(8) . . . . ?
O2 W2 O20' Si1 40.8(7) . . . . ?
O6 W2 O20' Si1 124.9(8) . . . . ?
O21' W2 O20' Si1 -1.9(5) . . . . ?
O7 W2 O20' O20 -117.0(12) . . . . ?
O5 W2 O20' O20 25.3(11) . . . . ?
O16 W2 O20' O20 -61.5(10) . . . . ?
O2 W2 O20' O20 113.4(11) . . . . ?
O6 W2 O20' O20 -162.5(12) . . . . ?
O21' W2 O20' O20 70.7(11) . . . . ?
O7 W2 O20' W3 -51.1(11) . . . . ?
O5 W2 O20' W3 91.2(4) . . . . ?
O16 W2 O20' W3 4.4(4) . . . . ?
O2 W2 O20' W3 179.4(4) . . . . ?
O6 W2 O20' W3 -96.5(5) . . . . ?
O21' W2 O20' W3 136.6(7) . . . . ?
O7 W2 O20' W4 43.0(11) . . . 2 ?
O5 W2 O20' W4 -174.7(4) . . . 2 ?
O16 W2 O20' W4 98.5(5) . . . 2 ?
O2 W2 O20' W4 -86.5(4) . . . 2 ?
O6 W2 O20' W4 -2.4(4) . . . 2 ?
O21' W2 O20' W4 -129.3(6) . . . 2 ?
O20 Si1 O20 O20' -125.3(9) 2 . . . ?
O20' Si1 O20 O20' -177.8(4) 2 . . . ?
O21 Si1 O20 O20' -59.1(7) 2 . . . ?
O21 Si1 O20 O20' 119.4(7) . . . . ?
O20 Si1 O20 W7' 113.9(12) 2 . . . ?
O20' Si1 O20 W7' -120.7(10) . . . . ?
O20' Si1 O20 W7' 61.5(10) 2 . . . ?
O21 Si1 O20 W7' -179.9(7) 2 . . . ?
O21 Si1 O20 W7' -1.3(8) . . . . ?
O20 Si1 O20 W3 -124.8(11) 2 . . . ?
O20' Si1 O20 W3 0.6(7) . . . . ?
O20' Si1 O20 W3 -177.2(7) 2 . . . ?
O21' Si1 O20 W3 59.1(9) . . . . ?
O21 Si1 O20 W3 -58.5(9) 2 . . . ?
O21 Si1 O20 W3 120.0(8) . . . . ?
O20 Si1 O20 W6 0.000(1) 2 . . . ?
O20' Si1 O20 W6 125.3(9) . . . . ?
O20' Si1 O20 W6 -52.5(9) 2 . . . ?
O21' Si1 O20 W6 -176.1(6) . . . . ?
O21 Si1 O20 W6 66.2(8) 2 . . . ?
O21 Si1 O20 W6 -115.2(8) . . . . ?
O20 Si1 O20 W7 114.6(11) 2 . . . ?
O20' Si1 O20 W7 -120.1(10) . . . . ?
O20' Si1 O20 W7 62.1(9) 2 . . . ?
O21' Si1 O20 W7 -61.5(9) . . . . ?
O21 Si1 O20 W7 -179.2(8) 2 . . . ?
O21 Si1 O20 W7 -0.6(8) . . . . ?
W3 O20' O20 Si1 179.5(6) . . . . ?
W2 O20' O20 Si1 -103.7(10) . . . . ?
W4 O20' O20 Si1 102.9(9) 2 . . . ?
Si1 O20' O20 W7' 111.1(11) . . . . ?
W3 O20' O20 W7' -69.4(10) . . . . ?
W2 O20' O20 W7' 7.4(18) . . . . ?
W4 O20' O20 W7' -146.0(8) 2 . . . ?
Si1 O20' O20 W3 -179.5(6) . . . . ?
W2 O20' O20 W3 76.8(9) . . . . ?
W4 O20' O20 W3 -76.6(8) 2 . . . ?
Si1 O20' O20 W6 -104.3(10) . . . . ?
W3 O20' O20 W6 75.2(10) . . . . ?
W2 O20' O20 W6 151.9(7) . . . . ?
W4 O20' O20 W6 -1.5(17) 2 . . . ?
Si1 O20' O20 W7 99.9(11) . . . . ?
W3 O20' O20 W7 -80.6(10) . . . . ?
W2 O20' O20 W7 -3.8(17) . . . . ?
W4 O20' O20 W7 -157.2(9) 2 . . . ?
W7'' W7' O20 Si1 -3(2) . . . . ?
O14 W7' O20 Si1 126.8(10) . . . . ?
O13 W7' O20 Si1 -119.1(11) . . . . ?
O15 W7' O20 Si1 40.6(10) . . . . ?
O11 W7' O20 Si1 -36.6(9) . . . . ?
O21 W7' O20 Si1 1.1(7) . . . . ?
W7'' W7' O20 O20' -79(2) . . . . ?
O14 W7' O20 O20' 51.0(12) . . . . ?
O13 W7' O20 O20' 165.1(13) . . . . ?
O15 W7' O20 O20' -35.2(12) . . . . ?
O11 W7' O20 O20' -112.3(11) . . . . ?
O21 W7' O20 O20' -74.6(11) . . . . ?
W7'' W7' O20 W3 -139.4(17) . . . . ?
O14 W7' O20 W3 -9.7(5) . . . . ?
O13 W7' O20 W3 104.4(7) . . . . ?
O15 W7' O20 W3 -95.8(5) . . . . ?
O11 W7' O20 W3 -173.0(5) . . . . ?
O21 W7' O20 W3 -135.3(6) . . . . ?
W7'' W7' O20 W6 125.9(17) . . . . ?
O14 W7' O20 W6 -104.4(6) . . . . ?
O13 W7' O20 W6 9.7(7) . . . . ?
O15 W7' O20 W6 169.4(5) . . . . ?
O11 W7' O20 W6 92.3(5) . . . . ?
O21 W7' O20 W6 130.0(7) . . . . ?
W7'' W7' O20 W7 -7(4) . . . . ?
O14 W7' O20 W7 123(4) . . . . ?
O13 W7' O20 W7 -123(4) . . . . ?
O15 W7' O20 W7 37(4) . . . . ?
O11 W7' O20 W7 -40(4) . . . . ?
O21 W7' O20 W7 -3(4) . . . . ?
O17 W3 O20 Si1 -177.2(9) . . . . ?
O18 W3 O20 Si1 130.8(9) . . . . ?
O10 W3 O20 Si1 45.2(8) 2 . . . ?
O16 W3 O20 Si1 -44.2(8) . . . . ?
O14 W3 O20 Si1 -127.2(9) . . . . ?
O20' W3 O20 Si1 -0.5(6) . . . . ?
O17 W3 O20 O20' -176.6(11) . . . . ?
O18 W3 O20 O20' 131.3(7) . . . . ?
O10 W3 O20 O20' 45.7(6) 2 . . . ?
O16 W3 O20 O20' -43.7(6) . . . . ?
O14 W3 O20 O20' -126.7(7) . . . . ?
O17 W3 O20 W7' -41.1(14) . . . . ?
O18 W3 O20 W7' -93.1(5) . . . . ?
O10 W3 O20 W7' -178.8(4) 2 . . . ?
O16 W3 O20 W7' 91.8(5) . . . . ?
O14 W3 O20 W7' 8.8(4) . . . . ?
O20' W3 O20 W7' 135.5(8) . . . . ?
O17 W3 O20 W6 47.5(13) . . . . ?
O18 W3 O20 W6 -4.6(3) . . . . ?
O10 W3 O20 W6 -90.2(4) 2 . . . ?
O16 W3 O20 W6 -179.6(4) . . . . ?
O14 W3 O20 W6 97.4(5) . . . . ?
O20' W3 O20 W6 -135.9(7) . . . . ?
O17 W3 O20 W7 -47.9(14) . . . . ?
O18 W3 O20 W7 -99.9(7) . . . . ?
O10 W3 O20 W7 174.4(6) 2 . . . ?
O16 W3 O20 W7 85.0(6) . . . . ?
O14 W3 O20 W7 2.0(6) . . . . ?
O20' W3 O20 W7 128.7(9) . . . . ?
O19 W6 O20 Si1 180.000(3) . . . . ?
O13 W6 O20 Si1 -49.0(8) 2 . . . ?
O13 W6 O20 Si1 122.9(10) . . . . ?
O18 W6 O20 Si1 -133.9(9) . . . . ?
O18 W6 O20 Si1 39.6(8) 2 . . . ?
O20 W6 O20 Si1 0.0 2 . . . ?
O19 W6 O20 O20' -106.3(11) . . . . ?
O13 W6 O20 O20' 24.7(11) 2 . . . ?
O13 W6 O20 O20' -163.4(13) . . . . ?
O18 W6 O20 O20' -60.2(11) . . . . ?
O18 W6 O20 O20' 113.3(11) 2 . . . ?
O20 W6 O20 O20' 73.7(11) 2 . . . ?
O19 W6 O20 W7' 48.0(10) . . . . ?
O13 W6 O20 W7' 179.0(5) 2 . . . ?
O13 W6 O20 W7' -9.1(6) . . . . ?
O18 W6 O20 W7' 94.1(5) . . . . ?
O18 W6 O20 W7' -92.4(5) 2 . . . ?
O20 W6 O20 W7' -132.0(10) 2 . . . ?
O19 W6 O20 W3 -41.6(10) . . . . ?
O13 W6 O20 W3 89.4(4) 2 . . . ?
O13 W6 O20 W3 -98.7(6) . . . . ?
O18 W6 O20 W3 4.5(3) . . . . ?
O18 W6 O20 W3 178.0(4) 2 . . . ?
O20 W6 O20 W3 138.4(10) 2 . . . ?
O19 W6 O20 W7 54.8(11) . . . . ?
O13 W6 O20 W7 -174.2(6) 2 . . . ?
O13 W6 O20 W7 -2.3(7) . . . . ?
O18 W6 O20 W7 100.9(6) . . . . ?
O18 W6 O20 W7 -85.6(6) 2 . . . ?
O20 W6 O20 W7 -125.2(11) 2 . . . ?
O12 W7 O20 Si1 -171.9(18) . . . . ?
O15 W7 O20 Si1 48.5(11) . . . . ?
O11 W7 O20 Si1 -45.4(11) . . . . ?
O14 W7 O20 Si1 133.8(9) . . . . ?
O13 W7 O20 Si1 -126.7(10) . . . . ?
O21 W7 O20 Si1 0.6(7) . . . . ?
O12 W7 O20 O20' 120(2) . . . . ?
O15 W7 O20 O20' -19.8(15) . . . . ?
O11 W7 O20 O20' -113.6(12) . . . . ?
O14 W7 O20 O20' 65.5(12) . . . . ?
O13 W7 O20 O20' 165.1(12) . . . . ?
O21 W7 O20 O20' -67.7(11) . . . . ?
O12 W7 O20 W7' 5(2) . . . . ?
O15 W7 O20 W7' -135(4) . . . . ?
O11 W7 O20 W7' 131(4) . . . . ?
O14 W7 O20 W7' -50(3) . . . . ?
O13 W7 O20 W7' 50(3) . . . . ?
O21 W7 O20 W7' 177(4) . . . . ?
O12 W7 O20 W3 52(2) . . . . ?
O15 W7 O20 W3 -87.3(8) . . . . ?
O11 W7 O20 W3 178.8(8) . . . . ?
O14 W7 O20 W3 -2.0(6) . . . . ?
O13 W7 O20 W3 97.5(7) . . . . ?
O21 W7 O20 W3 -135.2(7) . . . . ?
O12 W7 O20 W6 -43(2) . . . . ?
O15 W7 O20 W6 177.4(8) . . . . ?
O11 W7 O20 W6 83.6(8) . . . . ?
O14 W7 O20 W6 -97.3(7) . . . . ?
O13 W7 O20 W6 2.3(7) . . . . ?
O21 W7 O20 W6 129.6(7) . . . . ?
O20 Si1 O21 W7 0.7(8) . . . . ?
O20 Si1 O21 W7 -63.8(10) 2 . . . ?
O20' Si1 O21 W7 56.9(10) . . . . ?
O20' Si1 O21 W7 -118.6(9) 2 . . . ?
O21' Si1 O21 W7 118.4(10) . . . . ?
O21' Si1 O21 W7 178.5(8) 2 . . . ?
O20 Si1 O21 W7'' 2.6(8) . . . . ?
O20 Si1 O21 W7'' -61.9(10) 2 . . . ?
O20' Si1 O21 W7'' 58.8(10) . . . . ?
O20' Si1 O21 W7'' -116.7(9) 2 . . . ?
O21' Si1 O21 W7'' 120.3(10) . . . . ?
O21' Si1 O21 W7'' -179.6(8) 2 . . . ?
O20 Si1 O21 W4 120.3(8) . . . . ?
O20 Si1 O21 W4 55.8(8) 2 . . . ?
O20' Si1 O21 W4 176.5(6) . . . . ?
O20' Si1 O21 W4 1.0(6) 2 . . . ?
O21' Si1 O21 W4 -122.0(8) . . . . ?
O21' Si1 O21 W4 -61.9(8) 2 . . . ?
O20 Si1 O21 W1 -116.2(8) . . . . ?
O20 Si1 O21 W1 179.3(6) 2 . . . ?
O20' Si1 O21 W1 -60.0(8) . . . . ?
O20' Si1 O21 W1 124.5(8) 2 . . . ?
O21' Si1 O21 W1 1.5(6) . . . . ?
O21' Si1 O21 W1 61.6(8) 2 . . . ?
O20 Si1 O21 W7' 1.0(6) . . . . ?
O20 Si1 O21 W7' -63.4(7) 2 . . . ?
O20' Si1 O21 W7' 57.2(7) . . . . ?
O20' Si1 O21 W7' -118.3(7) 2 . . . ?
O21' Si1 O21 W7' 118.8(7) . . . . ?
O21' Si1 O21 W7' 178.8(6) 2 . . . ?
O12 W7 O21 Si1 167(3) . . . . ?
O15 W7 O21 Si1 -128.3(9) . . . . ?
O11 W7 O21 Si1 127.4(9) . . . . ?
O14 W7 O21 Si1 -41.2(11) . . . . ?
O13 W7 O21 Si1 44.9(11) . . . . ?
O20 W7 O21 Si1 -0.6(7) . . . . ?
O12 W7 O21 W7'' 2(4) . . . . ?
O15 W7 O21 W7'' 66(7) . . . . ?
O11 W7 O21 W7'' -38(7) . . . . ?
O14 W7 O21 W7'' 153(8) . . . . ?
O13 W7 O21 W7'' -121(8) . . . . ?
O20 W7 O21 W7'' -166(7) . . . . ?
O12 W7 O21 W4 35(4) . . . . ?
O15 W7 O21 W4 99.5(7) . . . . ?
O11 W7 O21 W4 -4.8(7) . . . . ?
O14 W7 O21 W4 -173.4(6) . . . . ?
O13 W7 O21 W4 -87.3(8) . . . . ?
O20 W7 O21 W4 -132.8(7) . . . . ?
O12 W7 O21 W1 -62(4) . . . . ?
O15 W7 O21 W1 2.4(7) . . . . ?
O11 W7 O21 W1 -101.9(8) . . . . ?
O14 W7 O21 W1 89.4(7) . . . . ?
O13 W7 O21 W1 175.6(7) . . . . ?
O20 W7 O21 W1 130.1(7) . . . . ?
O12 W7 O21 W7' 165(7) . . . . ?
O15 W7 O21 W7' -130(4) . . . . ?
O11 W7 O21 W7' 125(4) . . . . ?
O14 W7 O21 W7' -43(3) . . . . ?
O13 W7 O21 W7' 43(3) . . . . ?
O20 W7 O21 W7' -3(4) . . . . ?
W7' W7'' O21 Si1 -5.6(19) . . . . ?
O11 W7'' O21 Si1 122.5(10) . . . . ?
O15 W7'' O21 Si1 -123.7(10) . . . . ?
O13 W7'' O21 Si1 37.7(11) . . . . ?
O14 W7'' O21 Si1 -39.1(10) . . . . ?
W7' W7'' O21 W7 10(6) . . . . ?
O11 W7'' O21 W7 138(8) . . . . ?
O15 W7'' O21 W7 -108(7) . . . . ?
O13 W7'' O21 W7 53(7) . . . . ?
O14 W7'' O21 W7 -23(7) . . . . ?
W7' W7'' O21 W4 -136.9(15) . . . . ?
O11 W7'' O21 W4 -8.8(7) . . . . ?
O15 W7'' O21 W4 104.9(7) . . . . ?
O13 W7'' O21 W4 -93.7(7) . . . . ?
O14 W7'' O21 W4 -170.4(5) . . . . ?
W7' W7'' O21 W1 126.4(15) . . . . ?
O11 W7'' O21 W1 -105.5(8) . . . . ?
O15 W7'' O21 W1 8.2(7) . . . . ?
O13 W7'' O21 W1 169.6(7) . . . . ?
O14 W7'' O21 W1 92.9(5) . . . . ?
O11 W7'' O21 W7' 128.1(18) . . . . ?
O15 W7'' O21 W7' -118.1(18) . . . . ?
O13 W7'' O21 W7' 43.3(12) . . . . ?
O14 W7'' O21 W7' -33.5(13) . . . . ?
O9 W4 O21 Si1 177.0(10) . . . . ?
O6 W4 O21 Si1 45.1(7) 2 . . . ?
O11 W4 O21 Si1 -126.0(9) . . . . ?
O8 W4 O21 Si1 130.8(8) . . . . ?
O10 W4 O21 Si1 -42.7(7) . . . . ?
O20' W4 O21 Si1 -0.8(5) 2 . . . ?
O9 W4 O21 W7 -52.2(13) . . . . ?
O6 W4 O21 W7 175.9(6) 2 . . . ?
O11 W4 O21 W7 4.8(7) . . . . ?
O8 W4 O21 W7 -98.4(6) . . . . ?
O10 W4 O21 W7 88.1(6) . . . . ?
O20' W4 O21 W7 129.9(7) 2 . . . ?
O9 W4 O21 W7'' -48.9(13) . . . . ?
O6 W4 O21 W7'' 179.2(5) 2 . . . ?
O11 W4 O21 W7'' 8.1(6) . . . . ?
O8 W4 O21 W7'' -95.1(6) . . . . ?
O10 W4 O21 W7'' 91.4(5) . . . . ?
O20' W4 O21 W7'' 133.3(7) 2 . . . ?
O9 W4 O21 W1 42.4(13) . . . . ?
O6 W4 O21 W1 -89.4(4) 2 . . . ?
O11 W4 O21 W1 99.5(6) . . . . ?
O8 W4 O21 W1 -3.7(3) . . . . ?
O10 W4 O21 W1 -177.3(4) . . . . ?
O20' W4 O21 W1 -135.4(6) 2 . . . ?
O9 W4 O21 W7' -59.4(13) . . . . ?
O6 W4 O21 W7' 168.8(4) 2 . . . ?
O11 W4 O21 W7' -2.3(6) . . . . ?
O8 W4 O21 W7' -105.5(5) . . . . ?
O10 W4 O21 W7' 80.9(5) . . . . ?
O20' W4 O21 W7' 122.8(6) 2 . . . ?
O4 W1 O21 Si1 -179.2(8) . . . . ?
O8 W1 O21 Si1 -130.8(8) . . . . ?
O5 W1 O21 Si1 42.4(7) . . . . ?
O1 W1 O21 Si1 -46.5(7) . . . . ?
O15 W1 O21 Si1 126.9(9) . . . . ?
O21' W1 O21 Si1 -1.3(5) . . . . ?
O4 W1 O21 W7 51.6(13) . . . . ?
O8 W1 O21 W7 100.0(7) . . . . ?
O5 W1 O21 W7 -86.8(6) . . . . ?
O1 W1 O21 W7 -175.7(6) . . . . ?
O15 W1 O21 W7 -2.3(7) . . . . ?
O21' W1 O21 W7 -130.5(8) . . . . ?
O4 W1 O21 W7'' 46.1(13) . . . . ?
O8 W1 O21 W7'' 94.5(6) . . . . ?
O5 W1 O21 W7'' -92.3(6) . . . . ?
O1 W1 O21 W7'' 178.9(6) . . . . ?
O15 W1 O21 W7'' -7.8(6) . . . . ?
O21' W1 O21 W7'' -136.0(8) . . . . ?
O4 W1 O21 W4 -44.6(12) . . . . ?
O8 W1 O21 W4 3.8(3) . . . . ?
O5 W1 O21 W4 177.0(4) . . . . ?
O1 W1 O21 W4 88.1(4) . . . . ?
O15 W1 O21 W4 -98.5(6) . . . . ?
O21' W1 O21 W4 133.3(7) . . . . ?
O4 W1 O21 W7' 58.4(12) . . . . ?
O8 W1 O21 W7' 106.8(6) . . . . ?
O5 W1 O21 W7' -80.0(5) . . . . ?
O1 W1 O21 W7' -168.9(5) . . . . ?
O15 W1 O21 W7' 4.5(5) . . . . ?
O21' W1 O21 W7' -123.7(7) . . . . ?
W7'' W7' O21 Si1 175.2(16) . . . . ?
O14 W7' O21 Si1 -51.8(8) . . . . ?
O13 W7' O21 Si1 54.6(8) . . . . ?
O12 W7' O21 Si1 174.9(7) . . . . ?
O15 W7' O21 Si1 -134.1(8) . . . . ?
O11 W7' O21 Si1 133.1(8) . . . . ?
O20 W7' O21 Si1 -0.9(5) . . . . ?
W7'' W7' O21 W7 -7(4) . . . . ?
O14 W7' O21 W7 126(4) . . . . ?
O13 W7' O21 W7 -127(4) . . . . ?
O12 W7' O21 W7 -7(3) . . . . ?
O15 W7' O21 W7 44(4) . . . . ?
O11 W7' O21 W7 -49(4) . . . . ?
O20 W7' O21 W7 177(4) . . . . ?
O14 W7' O21 W7'' 133.0(16) . . . . ?
O13 W7' O21 W7'' -120.6(17) . . . . ?
O12 W7' O21 W7'' -0.2(15) . . . . ?
O15 W7' O21 W7'' 50.7(15) . . . . ?
O11 W7' O21 W7'' -42.0(16) . . . . ?
O20 W7' O21 W7'' -176.1(16) . . . . ?
W7'' W7' O21 W4 44.2(15) . . . . ?
O14 W7' O21 W4 177.2(5) . . . . ?
O13 W7' O21 W4 -76.4(7) . . . . ?
O12 W7' O21 W4 44.0(9) . . . . ?
O15 W7' O21 W4 94.9(6) . . . . ?
O11 W7' O21 W4 2.2(5) . . . . ?
O20 W7' O21 W4 -131.9(7) . . . . ?
W7'' W7' O21 W1 -54.9(15) . . . . ?
O14 W7' O21 W1 78.2(6) . . . . ?
O13 W7' O21 W1 -175.4(6) . . . . ?
O12 W7' O21 W1 -55.1(9) . . . . ?
O15 W7' O21 W1 -4.2(5) . . . . ?
O11 W7' O21 W1 -96.9(7) . . . . ?
O20 W7' O21 W1 129.1(7) . . . . ?
O20 Si1 O21' W2 -56.6(8) . . . . ?
O20' Si1 O21' W2 -2.2(6) . . . . ?
O20' Si1 O21' W2 -180.0(6) 2 . . . ?
O21' Si1 O21' W2 119.5(10) 2 . . . ?
O21 Si1 O21' W2 60.6(8) 2 . . . ?
O21 Si1 O21' W2 -120.8(8) . . . . ?
O20 Si1 O21' W5 -176.0(6) . . . . ?
O20' Si1 O21' W5 -121.7(8) . . . . ?
O20' Si1 O21' W5 60.6(8) 2 . . . ?
O21' Si1 O21' W5 0.0 2 . . . ?
O21 Si1 O21' W5 -58.9(8) 2 . . . ?
O21 Si1 O21' W5 119.7(8) . . . . ?
O20 Si1 O21' W1 62.7(9) . . . . ?
O20' Si1 O21' W1 117.1(8) . . . . ?
O20' Si1 O21' W1 -60.6(8) 2 . . . ?
O21' Si1 O21' W1 -121.2(11) 2 . . . ?
O21 Si1 O21' W1 179.9(6) 2 . . . ?
O21 Si1 O21' W1 -1.5(6) . . . . ?
O7 W2 O21' Si1 -170.3(6) . . . . ?
O5 W2 O21' Si1 130.3(8) . . . . ?
O16 W2 O21' Si1 43.6(7) . . . . ?
O2 W2 O21' Si1 -129.0(9) . . . . ?
O6 W2 O21' Si1 -44.0(7) . . . . ?
O20' W2 O21' Si1 1.9(5) . . . . ?
O7 W2 O21' W5 -38.1(10) . . . . ?
O5 W2 O21' W5 -97.4(5) . . . . ?
O16 W2 O21' W5 175.9(4) . . . . ?
O2 W2 O21' W5 3.2(5) . . . . ?
O6 W2 O21' W5 88.2(4) . . . . ?
O20' W2 O21' W5 134.2(6) . . . . ?
O7 W2 O21' W1 56.3(10) . . . . ?
O5 W2 O21' W1 -3.0(4) . . . . ?
O16 W2 O21' W1 -89.7(4) . . . . ?
O2 W2 O21' W1 97.7(6) . . . . ?
O6 W2 O21' W1 -177.3(4) . . . . ?
O20' W2 O21' W1 -131.4(6) . . . . ?
O3 W5 O21' Si1 180.000(3) . . . . ?
O2 W5 O21' Si1 128.4(9) . . . . ?
O2 W5 O21' Si1 -44.7(7) 2 . . . ?
O1 W5 O21' Si1 43.2(7) 2 . . . ?
O1 W5 O21' Si1 -130.5(8) . . . . ?
O21' W5 O21' Si1 0.0 2 . . . ?
O3 W5 O21' W2 48.2(9) . . . . ?
O2 W5 O21' W2 -3.3(5) . . . . ?
O2 W5 O21' W2 -176.5(4) 2 . . . ?
O1 W5 O21' W2 -88.6(4) 2 . . . ?
O1 W5 O21' W2 97.7(4) . . . . ?
O21' W5 O21' W2 -131.8(9) 2 . . . ?
O3 W5 O21' W1 -45.6(9) . . . . ?
O2 W5 O21' W1 -97.1(6) . . . . ?
O2 W5 O21' W1 89.7(4) 2 . . . ?
O1 W5 O21' W1 177.6(4) 2 . . . ?
O1 W5 O21' W1 3.9(3) . . . . ?
O21' W5 O21' W1 134.4(9) 2 . . . ?
O4 W1 O21' Si1 179.2(8) . . . . ?
O8 W1 O21' Si1 44.4(8) . . . . ?
O5 W1 O21' Si1 -128.7(8) . . . . ?
O1 W1 O21' Si1 129.4(8) . . . . ?
O15 W1 O21' Si1 -44.1(8) . . . . ?
O21 W1 O21' Si1 1.4(6) . . . . ?
O4 W1 O21' W2 -49.1(12) . . . . ?
O8 W1 O21' W2 176.1(4) . . . . ?
O5 W1 O21' W2 3.0(4) . . . . ?
O1 W1 O21' W2 -98.9(5) . . . . ?
O15 W1 O21' W2 87.6(4) . . . . ?
O21 W1 O21' W2 133.1(7) . . . . ?
O4 W1 O21' W5 45.8(12) . . . . ?
O8 W1 O21' W5 -89.0(4) . . . . ?
O5 W1 O21' W5 97.9(5) . . . . ?
O1 W1 O21' W5 -4.0(3) . . . . ?
O15 W1 O21' W5 -177.5(4) . . . . ?
O21 W1 O21' W5 -132.0(7) . . . . ?
